data_7156127
loop_
_publ_author_name
'Wang, Zhen-Hua'
'You, Yong'
'Chen, Yong-Zheng'
'Xu, Xiao-Ying'
'Yuan, Wei-Cheng'

_publ_section_title
;
 An asymmetric organocatalytic vinylogous Mannich reaction of
 3-methyl-5-arylfuran-2(3H)-ones with N-(2-pyridinesulfonyl) imines:
 enantioselective synthesis of \d-amino \g,\g-disubstituted butenolides.
;
_journal_issue 10
_journal_name_full 'Organic &amp; biomolecular chemistry'
_journal_page_first 1636
_journal_page_last 1640
_journal_paper_doi 10.1039/c7ob03117c
_journal_volume 16
_journal_year 2018
_chemical_absolute_configuration ad
_chemical_formula_moiety '3(C23 H20 N2 O4 S), C H4 O, C23 H21.2 N2 O4.6 S, 1.4(H2 O1)'
_chemical_formula_sum 'C93 H88 N8 O19 S4'
_chemical_formula_weight 1749.95
_space_group_crystal_system triclinic
_space_group_IT_number 1
_space_group_name_Hall 'P 1'
_space_group_name_H-M_alt 'P 1'
_symmetry_space_group_name_Hall 'P 1'
_symmetry_space_group_name_H-M 'P 1'
_atom_sites_solution_hydrogens mixed
_atom_sites_solution_primary direct
_audit_creation_date 2018-02-03
_audit_creation_method
;
Olex2 1.2
(compiled 2017.08.10 svn.r3458 for OlexSys, GUI svn.r5381)
;
_audit_update_record
;
2018-02-03 deposited with the CCDC.
2018-02-16 downloaded from the CCDC.
;
_cell_angle_alpha 81.909(3)
_cell_angle_beta 88.938(3)
_cell_angle_gamma 72.873(3)
_cell_formula_units_Z 1
_cell_length_a 11.3575(4)
_cell_length_b 12.9479(6)
_cell_length_c 15.7889(5)
_cell_measurement_reflns_used 10576
_cell_measurement_temperature 293(2)
_cell_measurement_theta_max 70.5340
_cell_measurement_theta_min 4.0650
_cell_volume 2196.15(15)
_computing_cell_refinement
;
CrysAlisPro, Agilent Technologies,
Version 1.171.37.35 (release 13-08-2014 CrysAlis171 .NET)
(compiled Aug 13 2014,18:06:01)
;
_computing_data_collection
;
CrysAlisPro, Agilent Technologies,
Version 1.171.37.35 (release 13-08-2014 CrysAlis171 .NET)
(compiled Aug 13 2014,18:06:01)
;
_computing_data_reduction
;
CrysAlisPro, Agilent Technologies,
Version 1.171.37.35 (release 13-08-2014 CrysAlis171 .NET)
(compiled Aug 13 2014,18:06:01)
;
_computing_molecular_graphics 'Olex2 (Dolomanov et al., 2009)'
_computing_publication_material 'Olex2 (Dolomanov et al., 2009)'
_computing_structure_refinement 'ShelXL (Sheldrick, 2015)'
_computing_structure_solution 'ShelXS (Sheldrick, 2008)'
_diffrn_ambient_temperature 293(2)
_diffrn_detector 'CCD plate'
_diffrn_detector_area_resol_mean 16.2312
_diffrn_detector_type Eos
_diffrn_measured_fraction_theta_full 0.999
_diffrn_measured_fraction_theta_max 0.999
_diffrn_measurement_details
;
#__ type_ start__ end____ width___ exp.time_
  1 omega  -58.00  -31.00   1.0000    1.0000
omega____ theta____ kappa____ phi______ frames
    -        0.0000  -57.0000  -30.0000 27

#__ type_ start__ end____ width___ exp.time_
  2 omega  -26.00   19.00   1.0000    1.0000
omega____ theta____ kappa____ phi______ frames
    -        0.0000  -57.0000  -30.0000 45

#__ type_ start__ end____ width___ exp.time_
  3 omega  -30.00   15.00   1.0000    1.0000
omega____ theta____ kappa____ phi______ frames
    -        0.0000  -57.0000 -120.0000 45

#__ type_ start__ end____ width___ exp.time_
  4 omega  -68.00  -34.00   1.0000    1.0000
omega____ theta____ kappa____ phi______ frames
    -        0.0000  -57.0000 -120.0000 34

#__ type_ start__ end____ width___ exp.time_
  5 omega  -53.00  -12.00   1.0000    1.5000
omega____ theta____ kappa____ phi______ frames
    -      -33.5000  -64.0000  119.3491 41

#__ type_ start__ end____ width___ exp.time_
  6 omega  -87.00  -60.00   1.0000    1.5000
omega____ theta____ kappa____ phi______ frames
    -      -33.5000  -64.0000  119.3491 27

#__ type_ start__ end____ width___ exp.time_
  7 omega  -80.00  -12.00   1.0000    1.5000
omega____ theta____ kappa____ phi______ frames
    -      -33.5000  111.0000  -60.0000 68

#__ type_ start__ end____ width___ exp.time_
  8 omega  -70.00  -39.00   1.0000    1.5000
omega____ theta____ kappa____ phi______ frames
    -      -33.5000  178.0000    0.0000 31

#__ type_ start__ end____ width___ exp.time_
  9 omega -108.00  -82.00   1.0000    1.5000
omega____ theta____ kappa____ phi______ frames
    -      -33.5000  178.0000    0.0000 26

#__ type_ start__ end____ width___ exp.time_
 10 omega   -3.00   22.00   1.0000    1.5000
omega____ theta____ kappa____ phi______ frames
    -       36.4734   97.0000  -51.8230 25

#__ type_ start__ end____ width___ exp.time_
 11 omega   11.00   79.00   1.0000    1.5000
omega____ theta____ kappa____ phi______ frames
    -       36.4734 -111.0000 -154.0000 68

#__ type_ start__ end____ width___ exp.time_
 12 omega   77.00  109.00   1.0000    1.5000
omega____ theta____ kappa____ phi______ frames
    -       36.4734  178.0000  150.0000 32

#__ type_ start__ end____ width___ exp.time_
 13 omega   59.00   95.00   1.0000    1.5000
omega____ theta____ kappa____ phi______ frames
    -       36.4734  178.0000 -150.0000 36

#__ type_ start__ end____ width___ exp.time_
 14 omega   -4.00   61.00   1.0000    1.5000
omega____ theta____ kappa____ phi______ frames
    -       36.4734  -99.0000  -90.0000 65

#__ type_ start__ end____ width___ exp.time_
 15 omega    0.00   25.00   1.0000    1.5000
omega____ theta____ kappa____ phi______ frames
    -       40.0000   98.0000 -128.3021 25

#__ type_ start__ end____ width___ exp.time_
 16 omega    8.00   33.00   1.0000    1.5000
omega____ theta____ kappa____ phi______ frames
    -       44.0000   90.0000   76.8588 25

#__ type_ start__ end____ width___ exp.time_
 17 omega    8.00   35.00   1.0000    1.5000
omega____ theta____ kappa____ phi______ frames
    -       44.0000   90.0000    0.4123 27

#__ type_ start__ end____ width___ exp.time_
 18 omega    7.00   32.00   1.0000    1.5000
omega____ theta____ kappa____ phi______ frames
    -       44.0000   92.0000  162.8593 25

#__ type_ start__ end____ width___ exp.time_
 19 omega   13.00   38.00   1.0000    1.5000
omega____ theta____ kappa____ phi______ frames
    -       48.0000   88.0000  -69.4585 25

#__ type_ start__ end____ width___ exp.time_
 20 omega   20.00   45.00   1.0000    1.5000
omega____ theta____ kappa____ phi______ frames
    -       52.0000   84.0000  -72.7837 25

#__ type_ start__ end____ width___ exp.time_
 21 omega   20.00   45.00   1.0000    1.5000
omega____ theta____ kappa____ phi______ frames
    -       52.0000   84.0000  -20.3637 25

#__ type_ start__ end____ width___ exp.time_
 22 omega   20.00   45.00   1.0000    1.5000
omega____ theta____ kappa____ phi______ frames
    -       52.0000   84.0000  119.2121 25

#__ type_ start__ end____ width___ exp.time_
 23 omega   20.00   45.00   1.0000    1.5000
omega____ theta____ kappa____ phi______ frames
    -       52.0000   83.0000 -117.7914 25

#__ type_ start__ end____ width___ exp.time_
 24 omega   22.00   47.00   1.0000    1.5000
omega____ theta____ kappa____ phi______ frames
    -       52.0000   80.0000 -158.0757 25

#__ type_ start__ end____ width___ exp.time_
 25 omega   20.00   45.00   1.0000    1.5000
omega____ theta____ kappa____ phi______ frames
    -       52.0000   83.0000   28.4399 25

#__ type_ start__ end____ width___ exp.time_
 26 omega   21.00   46.00   1.0000    1.5000
omega____ theta____ kappa____ phi______ frames
    -       52.0000   82.0000   64.1280 25

#__ type_ start__ end____ width___ exp.time_
 27 omega   95.00  124.00   1.0000    1.5000
omega____ theta____ kappa____ phi______ frames
    -       56.0000   78.0000  166.1338 29

#__ type_ start__ end____ width___ exp.time_
 28 omega   27.00   63.00   1.0000    1.5000
omega____ theta____ kappa____ phi______ frames
    -       56.0000   78.0000  166.1338 36

#__ type_ start__ end____ width___ exp.time_
 29 omega   34.00  109.00   1.0000    1.5000
omega____ theta____ kappa____ phi______ frames
    -       56.0000   78.0000 -119.0011 75

#__ type_ start__ end____ width___ exp.time_
 30 omega   83.00  115.00   1.0000    1.5000
omega____ theta____ kappa____ phi______ frames
    -       56.0000   78.0000   39.1981 32

#__ type_ start__ end____ width___ exp.time_
 31 omega   27.00   77.00   1.0000    1.5000
omega____ theta____ kappa____ phi______ frames
    -       56.0000   78.0000   39.1981 50

#__ type_ start__ end____ width___ exp.time_
 32 omega   90.00  127.00   1.0000    1.5000
omega____ theta____ kappa____ phi______ frames
    -       60.0000   70.0000  132.1911 37

#__ type_ start__ end____ width___ exp.time_
 33 omega   32.00  128.00   1.0000    1.5000
omega____ theta____ kappa____ phi______ frames
    -       60.0000   75.0000   92.3656 96

#__ type_ start__ end____ width___ exp.time_
 34 omega   75.00  126.00   1.0000    1.5000
omega____ theta____ kappa____ phi______ frames
    -       60.0000   72.0000    2.0539 51

#__ type_ start__ end____ width___ exp.time_
 35 omega   34.00   59.00   1.0000    1.5000
omega____ theta____ kappa____ phi______ frames
    -       60.0000   72.0000 -156.5597 25

#__ type_ start__ end____ width___ exp.time_
 36 omega   39.00   75.00   1.0000    1.5000
omega____ theta____ kappa____ phi______ frames
    -       60.0000   70.0000  132.1911 36

#__ type_ start__ end____ width___ exp.time_
 37 omega   36.00   64.00   1.0000    1.5000
omega____ theta____ kappa____ phi______ frames
    -       60.0000   72.0000    2.0539 28

#__ type_ start__ end____ width___ exp.time_
 38 omega   32.00  128.00   1.0000    1.5000
omega____ theta____ kappa____ phi______ frames
    -       60.0000   75.0000  -53.7193 96

#__ type_ start__ end____ width___ exp.time_
 39 omega   49.00   87.00   1.0000    1.5000
omega____ theta____ kappa____ phi______ frames
    -       68.0000   48.0000   26.2321 38

#__ type_ start__ end____ width___ exp.time_
 40 omega  103.00  138.00   1.0000    1.5000
omega____ theta____ kappa____ phi______ frames
    -       72.0000   79.0000 -162.8516 35

#__ type_ start__ end____ width___ exp.time_
 41 omega   42.00   87.00   1.0000    1.5000
omega____ theta____ kappa____ phi______ frames
    -       72.0000   79.0000 -162.8516 45

#__ type_ start__ end____ width___ exp.time_
 42 omega  109.00  176.00   1.0000    6.0000
omega____ theta____ kappa____ phi______ frames
    -      108.0000   77.0000   30.0000 67

#__ type_ start__ end____ width___ exp.time_
 43 omega   88.00  114.00   1.0000    6.0000
omega____ theta____ kappa____ phi______ frames
    -      108.0000   61.0000 -120.0000 26

#__ type_ start__ end____ width___ exp.time_
 44 omega   79.00  104.00   1.0000    6.0000
omega____ theta____ kappa____ phi______ frames
    -      108.0000   77.0000   30.0000 25

#__ type_ start__ end____ width___ exp.time_
 45 omega   79.00  105.00   1.0000    6.0000
omega____ theta____ kappa____ phi______ frames
    -      108.0000   77.0000   90.0000 26

#__ type_ start__ end____ width___ exp.time_
 46 omega   88.00  176.00   1.0000    6.0000
omega____ theta____ kappa____ phi______ frames
    -      108.0000   61.0000   90.0000 88

#__ type_ start__ end____ width___ exp.time_
 47 omega   88.00  114.00   1.0000    6.0000
omega____ theta____ kappa____ phi______ frames
    -      108.0000   61.0000   30.0000 26

#__ type_ start__ end____ width___ exp.time_
 48 omega   79.00  171.00   1.0000    6.0000
omega____ theta____ kappa____ phi______ frames
    -      108.0000   77.0000 -180.0000 92

#__ type_ start__ end____ width___ exp.time_
 49 omega   38.00   76.00   1.0000    6.0000
omega____ theta____ kappa____ phi______ frames
    -      108.0000  -94.0000  -60.0000 38

#__ type_ start__ end____ width___ exp.time_
 50 omega  112.00  173.00   1.0000    6.0000
omega____ theta____ kappa____ phi______ frames
    -      108.0000   77.0000  -60.0000 61

#__ type_ start__ end____ width___ exp.time_
 51 omega   79.00  105.00   1.0000    6.0000
omega____ theta____ kappa____ phi______ frames
    -      108.0000   77.0000  -60.0000 26

#__ type_ start__ end____ width___ exp.time_
 52 omega   41.00  135.00   1.0000    6.0000
omega____ theta____ kappa____ phi______ frames
    -      108.0000  -77.0000   90.0000 94

#__ type_ start__ end____ width___ exp.time_
 53 omega   88.00  114.00   1.0000    6.0000
omega____ theta____ kappa____ phi______ frames
    -      108.0000   61.0000  -60.0000 26

#__ type_ start__ end____ width___ exp.time_
 54 omega   38.00   84.00   1.0000    6.0000
omega____ theta____ kappa____ phi______ frames
    -      108.0000  -94.0000   30.0000 46

#__ type_ start__ end____ width___ exp.time_
 55 omega   79.00  105.00   1.0000    6.0000
omega____ theta____ kappa____ phi______ frames
    -      108.0000   77.0000   60.0000 26

#__ type_ start__ end____ width___ exp.time_
 56 omega  121.00  167.00   1.0000    6.0000
omega____ theta____ kappa____ phi______ frames
    -      108.0000   61.0000   60.0000 46

#__ type_ start__ end____ width___ exp.time_
 57 omega   79.00  168.00   1.0000    6.0000
omega____ theta____ kappa____ phi______ frames
    -      108.0000   77.0000    0.0000 89

#__ type_ start__ end____ width___ exp.time_
 58 omega   88.00  114.00   1.0000    6.0000
omega____ theta____ kappa____ phi______ frames
    -      108.0000   61.0000  120.0000 26

#__ type_ start__ end____ width___ exp.time_
 59 omega   88.00  114.00   1.0000    6.0000
omega____ theta____ kappa____ phi______ frames
    -      108.0000   61.0000   60.0000 26

#__ type_ start__ end____ width___ exp.time_
 60 omega   88.00  115.00   1.0000    6.0000
omega____ theta____ kappa____ phi______ frames
    -      108.0000   61.0000  -30.0000 27

#__ type_ start__ end____ width___ exp.time_
 61 omega   88.00  114.00   1.0000    6.0000
omega____ theta____ kappa____ phi______ frames
    -      108.0000   61.0000  150.0000 26

#__ type_ start__ end____ width___ exp.time_
 62 omega   79.00  176.00   1.0000    6.0000
omega____ theta____ kappa____ phi______ frames
    -      108.0000   77.0000  120.0000 97

#__ type_ start__ end____ width___ exp.time_
 63 omega   79.00  162.00   1.0000    6.0000
omega____ theta____ kappa____ phi______ frames
    -      108.0000   77.0000 -120.0000 83

#__ type_ start__ end____ width___ exp.time_
 64 omega   50.00  115.00   1.0000    6.0000
omega____ theta____ kappa____ phi______ frames
    -      108.0000 -111.0000  -90.0000 65

#__ type_ start__ end____ width___ exp.time_
 65 omega   79.00  174.00   1.0000    6.0000
omega____ theta____ kappa____ phi______ frames
    -      108.0000   77.0000  -90.0000 95

#__ type_ start__ end____ width___ exp.time_
 66 omega   79.00  168.00   1.0000    6.0000
omega____ theta____ kappa____ phi______ frames
    -      108.0000   77.0000  -30.0000 89

#__ type_ start__ end____ width___ exp.time_
 67 omega   46.00  104.00   1.0000    6.0000
omega____ theta____ kappa____ phi______ frames
    -      108.0000  -94.0000  -30.0000 58

#__ type_ start__ end____ width___ exp.time_
 68 omega   79.00  157.00   1.0000    6.0000
omega____ theta____ kappa____ phi______ frames
    -      108.0000   77.0000  150.0000 78

#__ type_ start__ end____ width___ exp.time_
 69 omega   54.00  109.00   1.0000    6.0000
omega____ theta____ kappa____ phi______ frames
    -      108.0000  -94.0000   60.0000 55

#__ type_ start__ end____ width___ exp.time_
 70 omega  111.00  172.00   1.0000    6.0000
omega____ theta____ kappa____ phi______ frames
    -      108.0000   77.0000 -150.0000 61

#__ type_ start__ end____ width___ exp.time_
 71 omega   79.00  104.00   1.0000    6.0000
omega____ theta____ kappa____ phi______ frames
    -      108.0000   77.0000 -150.0000 25
;
_diffrn_measurement_device 'four-circle diffractometer'
_diffrn_measurement_device_type 'Xcalibur, Eos, Gemini'
_diffrn_measurement_method '\w scans'
_diffrn_orient_matrix_UB_11 -0.1339600000
_diffrn_orient_matrix_UB_12 0.0223815000
_diffrn_orient_matrix_UB_13 0.0298667000
_diffrn_orient_matrix_UB_21 0.0470250000
_diffrn_orient_matrix_UB_22 -0.0511418000
_diffrn_orient_matrix_UB_23 0.0917665000
_diffrn_orient_matrix_UB_31 0.0012219000
_diffrn_orient_matrix_UB_32 0.1127022000
_diffrn_orient_matrix_UB_33 0.0201334000
_diffrn_radiation_monochromator graphite
_diffrn_radiation_probe x-ray
_diffrn_radiation_type CuK\a
_diffrn_radiation_wavelength 1.54184
_diffrn_reflns_av_R_equivalents 0.0368
_diffrn_reflns_av_unetI/netI 0.0432
_diffrn_reflns_Laue_measured_fraction_full 0.999
_diffrn_reflns_Laue_measured_fraction_max 0.999
_diffrn_reflns_limit_h_max 13
_diffrn_reflns_limit_h_min -13
_diffrn_reflns_limit_k_max 15
_diffrn_reflns_limit_k_min -13
_diffrn_reflns_limit_l_max 18
_diffrn_reflns_limit_l_min -18
_diffrn_reflns_number 31604
_diffrn_reflns_point_group_measured_fraction_full 0.911
_diffrn_reflns_point_group_measured_fraction_max 0.911
_diffrn_reflns_theta_full 67.079
_diffrn_reflns_theta_max 67.079
_diffrn_reflns_theta_min 3.608
_diffrn_source 'Enhance (Cu) X-ray Source'
_exptl_absorpt_coefficient_mu 1.615
_exptl_absorpt_correction_T_max 1.00000
_exptl_absorpt_correction_T_min 0.83268
_exptl_absorpt_correction_type multi-scan
_exptl_absorpt_process_details
;
CrysAlisPro, Agilent Technologies,
Version 1.171.37.35 (release 13-08-2014 CrysAlis171 .NET)
(compiled Aug 13 2014,18:06:01)
Empirical absorption correction using spherical harmonics,
 implemented in SCALE3 ABSPACK scaling algorithm.
;
_exptl_crystal_colour colourless
_exptl_crystal_colour_primary colourless
_exptl_crystal_density_diffrn 1.323
_exptl_crystal_description prism
_exptl_crystal_F_000 918
_exptl_crystal_size_max 0.24
_exptl_crystal_size_mid 0.19
_exptl_crystal_size_min 0.15
_refine_diff_density_max 0.232
_refine_diff_density_min -0.293
_refine_diff_density_rms 0.037
_refine_ls_abs_structure_details
;
 Flack x determined using 4989 quotients [(I+)-(I-)]/[(I+)+(I-)]
 (Parsons, Flack and Wagner, Acta Cryst. B69 (2013) 249-259).
;
_refine_ls_abs_structure_Flack -0.001(8)
_refine_ls_extinction_method none
_refine_ls_goodness_of_fit_ref 1.026
_refine_ls_hydrogen_treatment mixed
_refine_ls_matrix_type full
_refine_ls_number_parameters 1204
_refine_ls_number_reflns 14303
_refine_ls_number_restraints 111
_refine_ls_restrained_S_all 1.026
_refine_ls_R_factor_all 0.0528
_refine_ls_R_factor_gt 0.0458
_refine_ls_shift/su_max 0.000
_refine_ls_shift/su_mean 0.000
_refine_ls_structure_factor_coef Fsqd
_refine_ls_weighting_details 'w=1/[\s^2^(Fo^2^)+(0.0618P)^2^+0.3041P] where P=(Fo^2^+2Fc^2^)/3'
_refine_ls_weighting_scheme calc
_refine_ls_wR_factor_gt 0.1139
_refine_ls_wR_factor_ref 0.1208
_reflns_Friedel_coverage 0.825
_reflns_Friedel_fraction_full 0.824
_reflns_Friedel_fraction_max 0.824
_reflns_number_gt 12828
_reflns_number_total 14303
_reflns_threshold_expression 'I > 2\s(I)'
_cod_data_source_file c7ob03117c2.cif
_cod_data_source_block 20180149a
_cod_depositor_comments 'Adding full bibliography for 7156127.cif.'
_cod_original_cell_volume 2196.14(15)
_cod_database_code 7156127
_shelx_shelxl_version_number 2014/7
_chemical_oxdiff_formula C40H30N3O5S1Br1
_shelx_space_group_comment
;
The symmetry employed for this shelxl refinement is uniquely defined
by the following loop, which should always be used as a source of
symmetry information in preference to the above space-group names.
They are only intended as comments.
;
_shelx_estimated_absorpt_t_max 0.794
_shelx_estimated_absorpt_t_min 0.698
_reflns_odcompleteness_completeness 99.90
_reflns_odcompleteness_iscentric 1
_reflns_odcompleteness_theta 66.97
_olex2_refinement_description
;
1. Fixed Uiso
 At 1.2 times of:
  All C(H) groups, All N(H) groups
 At 1.5 times of:
  All C(H,H,H) groups, All O(H) groups, All O(H,H) groups
2. Uiso/Uaniso restraints and constraints
Uanis(C22B) \\sim Ueq, Uanis(C22E) \\sim Ueq, Uanis(C23E) \\sim Ueq,
Uanis(C23B) \\sim Ueq, Uanis(C20E) \\sim Ueq, Uanis(C20B) \\sim Ueq: with sigma
of 0.01 and sigma for terminal atoms of 0.02
Uanis(C23F) \\sim Ueq, Uanis(C23D) \\sim Ueq, Uanis(N2C) \\sim Ueq, Uanis(N2E)
\\sim Ueq: with sigma of 0.01 and sigma for terminal atoms of 0.02
Uanis(C23F) \\sim Ueq, Uanis(C23D) \\sim Ueq, Uanis(C21F) \\sim Ueq,
Uanis(C21D) \\sim Ueq, Uanis(C20F) \\sim Ueq, Uanis(C20D) \\sim Ueq,
Uanis(C19D) \\sim Ueq, Uanis(C19F) \\sim Ueq, Uanis(C22D) \\sim Ueq,
Uanis(C22F) \\sim Ueq: with sigma of 0.01 and sigma for terminal atoms of 0.02
Uanis(S1B) = Uanis(S1D)
Uanis(O3B) = Uanis(O3D)
Uanis(O4B) = Uanis(O4D)
Uanis(N1B) = Uanis(N1D)
Uanis(S1C) = Uanis(S1E)
Uanis(O3C) = Uanis(O3E)
Uanis(O4C) = Uanis(O4E)
Uanis(C20B) = Uanis(C20E)
Uanis(C21B) = Uanis(C21E)
Uanis(C22B) = Uanis(C22E)
Uanis(N3) = Uanis(N2D)
Uanis(C23B) = Uanis(C23E)
Uanis(C19D) = Uanis(C19F)
Uanis(C20D) = Uanis(C20F)
Uanis(C21D) = Uanis(C21F)
Uanis(C23D) = Uanis(C23F)
Uanis(C22D) = Uanis(C22F)
Uanis(N2C) = Uanis(N2E)
Uanis(C11B) = Uanis(C11D)
Uanis(N1C) = Uanis(N1E)
Uanis(C11C) = Uanis(C11E)
Uanis(O6) = Uanis(O6A)
Uanis(O7) = Uanis(O7A)
3. Others
 Sof(C11D)=Sof(H11D)=Sof(N1D)=Sof(H1D)=Sof(O3D)=Sof(O4D)=Sof(S1D)=1-FVAR(1)
 Sof(C11B)=Sof(H11B)=Sof(N1B)=Sof(H1B)=Sof(O3B)=Sof(O4B)=Sof(S1B)=FVAR(1)
 Sof(C11E)=Sof(H11E)=Sof(N1E)=Sof(H1E)=Sof(O3E)=Sof(O4E)=Sof(S1E)=1-FVAR(2)
 Sof(C11C)=Sof(H11C)=Sof(N1C)=Sof(H1C)=Sof(O3C)=Sof(O4C)=Sof(S1C)=FVAR(2)
 Sof(C19E)=Sof(C20E)=Sof(H20E)=Sof(C21E)=Sof(H21E)=Sof(C22E)=Sof(H22E)=
 Sof(C23E)=Sof(H23E)=Sof(N2D)=1-FVAR(3)
 Sof(C19B)=Sof(C20B)=Sof(H20B)=Sof(C21B)=Sof(H21B)=Sof(C22B)=Sof(H22B)=
 Sof(C23B)=Sof(H23B)=Sof(N3)=FVAR(3)
 Sof(C19F)=Sof(C20F)=Sof(H20F)=Sof(C21F)=Sof(H21F)=Sof(C22F)=Sof(H22F)=
 Sof(C23F)=Sof(H23F)=Sof(N2E)=1-FVAR(4)
 Sof(C19D)=Sof(C20D)=Sof(H20D)=Sof(C21D)=Sof(H21D)=Sof(C22D)=Sof(H22D)=
 Sof(C23D)=Sof(H23D)=Sof(N2C)=FVAR(4)
 Sof(O6A)=Sof(H6AA)=Sof(H6AB)=Sof(O7A)=Sof(H7AB)=Sof(H7AA)=1-FVAR(5)
 Sof(O6)=Sof(H6D)=Sof(H6E)=Sof(O7)=Sof(H7D)=Sof(H7E)=FVAR(5)
4.a Riding coordinates:
 O5(H5), O6(H6D,H6E), O6A(H6AA,H6AB), O7A(H7AB,H7AA)
4.b Free rotating group:
 O7(H7D,H7E)
4.c Ternary CH refined with riding coordinates:
 C11(H11), C11A(H11A), C11B(H11B), C11C(H11C), C11D(H11D), C11E(H11E)
4.d Aromatic/amide H refined with riding coordinates:
 C3(H3), C6(H6), C7(H7), C8(H8), C9(H9), C10(H10), C13(H13), C14(H14),
 C15(H15), C16(H16), C17(H17), C20(H20), C21(H21), C22(H22), C23(H23), C3A(H3A),
  C6A(H6A), C7A(H7A), C8A(H8A), C9A(H9A), C10A(H10A), C13A(H13A), C14A(H14A),
 C15A(H15A), C16A(H16A), C17A(H17A), C20A(H20A), C21A(H21A), C22A(H22A),
 C23A(H23A), C3B(H3B), C3C(H3C), C6B(H6B), C6C(H6C), C7B(H7B), C7C(H7C),
 C8B(H8B), C8C(H8C), C9B(H9B), C9C(H9C), C10B(H10B), C10C(H10C), C13B(H13B),
 C13C(H13C), C14B(H14B), C14C(H14C), C15B(H15B), C15C(H15C), C16B(H16B),
 C16C(H16C), C17B(H17B), C17C(H17C), C20F(H20F), C21F(H21F), C22F(H22F),
 C23F(H23F), C20B(H20B), C20D(H20D), C20E(H20E), C21B(H21B), C21D(H21D),
 C21E(H21E), C22B(H22B), C22D(H22D), C22E(H22E), C23B(H23B), C23D(H23D),
 C23E(H23E), N1B(H1B), N1C(H1C), N1D(H1D), N1E(H1E)
4.e Fitted hexagon refined as free rotating group:
 C19F(C20F,C21F,C22F,C23F,N2E)
4.f Idealised Me refined as rotating group:
 C18(H18G,H18H,H18I), C18A(H18J,H18K,H18L), C24(H24B,H24C,H24A), C18B(H18A,
 H18B,H18C), C18C(H18D,H18E,H18F)
;
_olex2_submission_special_instructions 'No special instructions were received'

loop_
_space_group_symop_operation_xyz
'x, y, z'

loop_
_atom_site_label
_atom_site_type_symbol
_atom_site_fract_x
_atom_site_fract_y
_atom_site_fract_z
_atom_site_U_iso_or_equiv
_atom_site_adp_type
_atom_site_occupancy
_atom_site_site_symmetry_order
_atom_site_calc_flag
_atom_site_refinement_flags_posn
_atom_site_refinement_flags_adp
_atom_site_refinement_flags_occupancy
_atom_site_disorder_assembly
_atom_site_disorder_group
C1 C 0.1793(4) 0.6409(4) 0.9632(3) 0.0466(10) Uani 1 1 d . . . . .
C2 C 0.1102(4) 0.5607(3) 0.9775(2) 0.0434(9) Uani 1 1 d . . . . .
C3 C 0.1794(4) 0.4688(3) 0.9527(3) 0.0429(9) Uani 1 1 d . . . . .
H3 H 0.1569 0.4049 0.9554 0.052 Uiso 1 1 calc R . . . .
C4 C 0.2993(4) 0.4826(3) 0.9197(3) 0.0399(8) Uani 1 1 d . . . . .
C5 C 0.3184(4) 0.4659(3) 0.8259(3) 0.0435(9) Uani 1 1 d . . . . .
C6 C 0.3572(4) 0.5394(4) 0.7687(3) 0.0550(11) Uani 1 1 d . . . . .
H6 H 0.3721 0.5997 0.7869 0.066 Uiso 1 1 calc R . . . .
C7 C 0.3738(5) 0.5227(5) 0.6835(3) 0.0723(16) Uani 1 1 d . . . . .
H7 H 0.3995 0.5724 0.6449 0.087 Uiso 1 1 calc R . . . .
C8 C 0.3527(6) 0.4343(5) 0.6562(3) 0.0749(17) Uani 1 1 d . . . . .
H8 H 0.3636 0.4242 0.5991 0.090 Uiso 1 1 calc R . . . .
C9 C 0.3156(6) 0.3607(5) 0.7126(4) 0.0739(16) Uani 1 1 d . . . . .
H9 H 0.3022 0.2999 0.6940 0.089 Uiso 1 1 calc R . . . .
C10 C 0.2977(5) 0.3763(4) 0.7979(3) 0.0607(12) Uani 1 1 d . . . . .
H10 H 0.2719 0.3263 0.8361 0.073 Uiso 1 1 calc R . . . .
C11 C 0.4112(4) 0.4069(3) 0.9769(2) 0.0399(8) Uani 1 1 d . . . . .
H11 H 0.4184 0.3316 0.9691 0.048 Uiso 1 1 calc R . . . .
C12 C 0.3950(4) 0.4139(4) 1.0712(3) 0.0432(9) Uani 1 1 d . . . . .
C13 C 0.4058(5) 0.5034(4) 1.1066(3) 0.0590(12) Uani 1 1 d . . . . .
H13 H 0.4220 0.5612 1.0713 0.071 Uiso 1 1 calc R . . . .
C14 C 0.3932(6) 0.5077(5) 1.1929(3) 0.0724(15) Uani 1 1 d . . . . .
H14 H 0.4020 0.5677 1.2154 0.087 Uiso 1 1 calc R . . . .
C15 C 0.3677(6) 0.4247(6) 1.2457(3) 0.0829(18) Uani 1 1 d . . . . .
H15 H 0.3585 0.4281 1.3040 0.099 Uiso 1 1 calc R . . . .
C16 C 0.3555(7) 0.3354(6) 1.2118(4) 0.086(2) Uani 1 1 d . . . . .
H16 H 0.3375 0.2787 1.2474 0.103 Uiso 1 1 calc R . . . .
C17 C 0.3699(5) 0.3298(4) 1.1255(3) 0.0603(12) Uani 1 1 d . . . . .
H17 H 0.3628 0.2689 1.1035 0.072 Uiso 1 1 calc R . . . .
C18 C -0.0155(4) 0.5882(5) 1.0133(3) 0.0593(12) Uani 1 1 d . . . . .
H18G H -0.0114 0.6035 1.0708 0.089 Uiso 1 1 calc GR . . . .
H18H H -0.0481 0.5276 1.0137 0.089 Uiso 1 1 calc GR . . . .
H18I H -0.0682 0.6512 0.9787 0.089 Uiso 1 1 calc GR . . . .
C19 C 0.6858(3) 0.2609(3) 1.0444(2) 0.0412(9) Uani 1 1 d . . . . .
C20 C 0.7253(5) 0.3108(4) 1.1040(3) 0.0641(13) Uani 1 1 d . . . . .
H20 H 0.7353 0.3799 1.0900 0.077 Uiso 1 1 calc R . . . .
C21 C 0.7498(6) 0.2544(5) 1.1859(4) 0.0790(17) Uani 1 1 d . . . . .
H21 H 0.7775 0.2849 1.2286 0.095 Uiso 1 1 calc R . . . .
C22 C 0.7330(6) 0.1543(5) 1.2035(4) 0.0778(17) Uani 1 1 d . . . . .
H22 H 0.7476 0.1157 1.2585 0.093 Uiso 1 1 calc R . . . .
C23 C 0.6941(6) 0.1112(5) 1.1388(4) 0.0707(14) Uani 1 1 d . . . . .
H23 H 0.6836 0.0421 1.1510 0.085 Uiso 1 1 calc R . . . .
N1 N 0.5233(3) 0.4302(3) 0.9439(2) 0.0439(8) Uani 1 1 d . . . . .
H1 H 0.538(4) 0.482(4) 0.951(3) 0.030(12) Uiso 1 1 d . . . . .
N2 N 0.6704(4) 0.1632(3) 1.0591(2) 0.0548(9) Uani 1 1 d . . . . .
O1 O 0.1517(4) 0.7335(3) 0.9767(2) 0.0655(9) Uani 1 1 d . . . . .
O2 O 0.2898(3) 0.5939(2) 0.92875(18) 0.0441(6) Uani 1 1 d . . . . .
O3 O 0.6218(4) 0.2564(3) 0.8899(2) 0.0746(11) Uani 1 1 d . . . . .
O4 O 0.7425(3) 0.3818(4) 0.9120(3) 0.0769(11) Uani 1 1 d . . . . .
S1 S 0.64832(9) 0.33180(9) 0.93771(7) 0.0490(3) Uani 1 1 d . . . . .
C1A C 0.2257(4) 1.1312(4) 0.9654(3) 0.0498(10) Uani 1 1 d . . . . .
C2A C 0.1284(4) 1.0770(4) 0.9752(3) 0.0459(10) Uani 1 1 d . . . . .
C3A C 0.1712(4) 0.9809(3) 0.9489(3) 0.0414(9) Uani 1 1 d . . . . .
H3A H 0.1273 0.9306 0.9488 0.050 Uiso 1 1 calc R . . . .
C4A C 0.3006(3) 0.9641(3) 0.9192(2) 0.0379(8) Uani 1 1 d . . . . .
C5A C 0.3141(3) 0.9473(3) 0.8256(3) 0.0419(9) Uani 1 1 d . . . . .
C6A C 0.3592(5) 1.0159(5) 0.7669(3) 0.0601(12) Uani 1 1 d . . . . .
H6A H 0.3822 1.0731 0.7842 0.072 Uiso 1 1 calc R . . . .
C7A C 0.3696(6) 0.9983(6) 0.6825(3) 0.0797(18) Uani 1 1 d . . . . .
H7A H 0.3993 1.0448 0.6434 0.096 Uiso 1 1 calc R . . . .
C8A C 0.3382(6) 0.9161(5) 0.6551(3) 0.0774(18) Uani 1 1 d . . . . .
H8A H 0.3473 0.9052 0.5981 0.093 Uiso 1 1 calc R . . . .
C9A C 0.2923(6) 0.8481(5) 0.7126(3) 0.0686(14) Uani 1 1 d . . . . .
H9A H 0.2685 0.7920 0.6942 0.082 Uiso 1 1 calc R . . . .
C10A C 0.2815(5) 0.8631(4) 0.7979(3) 0.0561(11) Uani 1 1 d . . . . .
H10A H 0.2520 0.8160 0.8366 0.067 Uiso 1 1 calc R . . . .
C11A C 0.3930(3) 0.8700(3) 0.9793(2) 0.0369(8) Uani 1 1 d . . . . .
H11A H 0.3705 0.8030 0.9768 0.044 Uiso 1 1 calc R . . . .
C12A C 0.3853(3) 0.8902(3) 1.0721(2) 0.0411(9) Uani 1 1 d . . . . .
C13A C 0.4322(4) 0.9666(4) 1.1009(3) 0.0541(11) Uani 1 1 d . . . . .
H13A H 0.4709 1.0070 1.0628 0.065 Uiso 1 1 calc R . . . .
C14A C 0.4224(5) 0.9836(5) 1.1857(3) 0.0668(14) Uani 1 1 d . . . . .
H14A H 0.4538 1.0356 1.2042 0.080 Uiso 1 1 calc R . . . .
C15A C 0.3659(6) 0.9232(6) 1.2429(3) 0.0814(18) Uani 1 1 d . . . . .
H15A H 0.3601 0.9334 1.3001 0.098 Uiso 1 1 calc R . . . .
C16A C 0.3183(6) 0.8478(6) 1.2140(3) 0.0823(19) Uani 1 1 d . . . . .
H16A H 0.2790 0.8079 1.2520 0.099 Uiso 1 1 calc R . . . .
C17A C 0.3281(5) 0.8307(5) 1.1297(3) 0.0592(12) Uani 1 1 d . . . . .
H17A H 0.2961 0.7791 1.1113 0.071 Uiso 1 1 calc R . . . .
C18A C 0.0047(5) 1.1320(5) 1.0090(4) 0.0687(15) Uani 1 1 d . . . . .
H18J H 0.0153 1.1498 1.0649 0.103 Uiso 1 1 calc GR . . . .
H18K H -0.0458 1.0838 1.0127 0.103 Uiso 1 1 calc GR . . . .
H18L H -0.0344 1.1977 0.9712 0.103 Uiso 1 1 calc GR . . . .
C19A C 0.6615(4) 0.6933(3) 1.0648(2) 0.0434(9) Uani 1 1 d . . . . .
C20A C 0.7042(5) 0.7631(5) 1.1043(3) 0.0599(12) Uani 1 1 d . . . . .
H20A H 0.7108 0.8286 1.0749 0.072 Uiso 1 1 calc R . . . .
C21A C 0.7372(5) 0.7314(6) 1.1902(4) 0.0759(17) Uani 1 1 d . . . . .
H21A H 0.7666 0.7755 1.2207 0.091 Uiso 1 1 calc R . . . .
C22A C 0.7256(7) 0.6352(5) 1.2284(3) 0.085(2) Uani 1 1 d . . . . .
H22A H 0.7450 0.6129 1.2863 0.103 Uiso 1 1 calc R . . . .
C23A C 0.6858(8) 0.5712(6) 1.1824(4) 0.099(2) Uani 1 1 d . . . . .
H23A H 0.6816 0.5041 1.2101 0.119 Uiso 1 1 calc R . . . .
C24 C 0.7877(7) 0.9680(6) 0.9269(5) 0.093(2) Uani 1 1 d . . . . .
H24B H 0.8048 0.9027 0.9006 0.139 Uiso 1 1 calc GR . . . .
H24C H 0.8363 0.9533 0.9787 0.139 Uiso 1 1 calc GR . . . .
H24A H 0.8078 1.0242 0.8883 0.139 Uiso 1 1 calc GR . . . .
N1A N 0.5170(3) 0.8538(3) 0.9449(2) 0.0374(7) Uani 1 1 d . . . . .
H1A H 0.549(4) 0.907(3) 0.944(2) 0.026(10) Uiso 1 1 d . . . . .
N2A N 0.6520(5) 0.5979(4) 1.0997(3) 0.0768(14) Uani 1 1 d . . . . .
O1A O 0.2278(4) 1.2175(3) 0.9830(3) 0.0703(10) Uani 1 1 d . . . . .
O2A O 0.3247(3) 1.0652(2) 0.92976(18) 0.0446(6) Uani 1 1 d . . . . .
O3A O 0.7181(3) 0.7419(3) 0.9060(2) 0.0540(8) Uani 1 1 d . . . . .
O4A O 0.5480(3) 0.6597(3) 0.9339(2) 0.0523(7) Uani 1 1 d . . . . .
O5 O 0.6635(4) 1.0022(4) 0.9457(3) 0.0887(14) Uani 1 1 d . . . . .
H5 H 0.6515 1.0570 0.9712 0.133 Uiso 1 1 d R . . . .
S1A S 0.61284(8) 0.73255(8) 0.95389(6) 0.0380(2) Uani 1 1 d . . . . .
C1B C 1.1646(5) 0.8580(4) 0.4700(3) 0.0538(11) Uani 1 1 d . . . . .
C1C C 1.1707(4) 0.3564(4) 0.4752(3) 0.0487(10) Uani 1 1 d . . . . .
C2B C 1.2475(4) 0.7482(4) 0.4726(3) 0.0547(12) Uani 1 1 d . . . . .
C2C C 1.2524(4) 0.2453(4) 0.4796(3) 0.0436(9) Uani 1 1 d . . . . .
C3B C 1.1824(4) 0.6807(4) 0.4922(3) 0.0471(10) Uani 1 1 d . . . . .
H3B H 1.2134 0.6052 0.4959 0.057 Uiso 1 1 calc R . . . .
C3C C 1.1864(4) 0.1784(3) 0.4973(3) 0.0428(9) Uani 1 1 d . . . . .
H3C H 1.2170 0.1029 0.5017 0.051 Uiso 1 1 calc R . . . .
C4B C 1.0522(3) 0.7401(3) 0.5080(2) 0.0381(8) Uani 1 1 d . . . . .
C4C C 1.0554(4) 0.2391(4) 0.5096(3) 0.0433(9) Uani 1 1 d . . . . .
C5B C 1.0188(3) 0.7129(4) 0.6005(2) 0.0429(9) Uani 1 1 d . . . . .
C5C C 1.0167(3) 0.2129(4) 0.6016(3) 0.0453(10) Uani 1 1 d . . . . .
C6B C 0.9794(6) 0.7916(5) 0.6524(4) 0.0721(15) Uani 1 1 d . . . . .
H6B H 0.9732 0.8640 0.6317 0.086 Uiso 1 1 calc R . . . .
C6C C 0.9810(6) 0.2918(5) 0.6538(4) 0.0735(15) Uani 1 1 d . . . . .
H6C H 0.9783 0.3635 0.6334 0.088 Uiso 1 1 calc R . . . .
C7B C 0.9492(8) 0.7635(7) 0.7351(4) 0.097(2) Uani 1 1 d . . . . .
H7B H 0.9227 0.8176 0.7700 0.117 Uiso 1 1 calc R . . . .
C7C C 0.9488(8) 0.2645(7) 0.7376(4) 0.093(2) Uani 1 1 d . . . . .
H7C H 0.9249 0.3182 0.7732 0.111 Uiso 1 1 calc R . . . .
C8B C 0.9569(5) 0.6571(6) 0.7679(3) 0.0797(18) Uani 1 1 d . . . . .
H8B H 0.9350 0.6395 0.8239 0.096 Uiso 1 1 calc R . . . .
C8C C 0.9518(6) 0.1601(6) 0.7679(3) 0.0745(16) Uani 1 1 d . . . . .
H8C H 0.9295 0.1426 0.8238 0.089 Uiso 1 1 calc R . . . .
C9B C 0.9970(5) 0.5793(6) 0.7168(3) 0.0754(17) Uani 1 1 d . . . . .
H9B H 1.0031 0.5071 0.7380 0.090 Uiso 1 1 calc R . . . .
C9C C 0.9872(5) 0.0817(5) 0.7166(3) 0.0706(15) Uani 1 1 d . . . . .
H9C H 0.9897 0.0103 0.7376 0.085 Uiso 1 1 calc R . . . .
C10B C 1.0292(5) 0.6053(4) 0.6331(3) 0.0579(12) Uani 1 1 d . . . . .
H10B H 1.0577 0.5506 0.5988 0.069 Uiso 1 1 calc R . . . .
C10C C 1.0198(5) 0.1068(4) 0.6329(3) 0.0597(12) Uani 1 1 d . . . . .
H10C H 1.0436 0.0525 0.5979 0.072 Uiso 1 1 calc R . . . .
C11B C 0.9764(10) 0.7022(8) 0.4434(9) 0.0337(18) Uani 0.5131(16) 1 d . . P A 1
H11B H 0.9996 0.6223 0.4504 0.040 Uiso 0.5131(16) 1 calc R . P A 1
C11C C 0.9825(8) 0.1957(7) 0.4419(6) 0.0361(16) Uani 0.5251(17) 1 d . . P B 1
H11C H 1.0077 0.1158 0.4476 0.043 Uiso 0.5251(17) 1 calc R . P B 1
C11D C 0.9444(11) 0.7441(9) 0.4465(9) 0.0337(18) Uani 0.4869(16) 1 d . . P A 2
H11D H 0.9310 0.6723 0.4605 0.040 Uiso 0.4869(16) 1 calc R . P A 2
C11E C 0.9514(9) 0.2491(8) 0.4451(7) 0.0361(16) Uani 0.4749(17) 1 d . . P B 2
H11E H 0.9354 0.1782 0.4576 0.043 Uiso 0.4749(17) 1 calc R . P B 2
C12B C 0.9908(5) 0.7472(5) 0.3512(3) 0.0616(14) Uani 1 1 d . . . . .
C12C C 1.0039(5) 0.2479(7) 0.3517(3) 0.078(2) Uani 1 1 d . . . . .
C13B C 0.9580(5) 0.8527(5) 0.3089(3) 0.0637(13) Uani 1 1 d . . . . .
H13B H 0.9188 0.9109 0.3378 0.076 Uiso 1 1 calc R . . . .
C13C C 0.9739(5) 0.3542(6) 0.3107(3) 0.0783(18) Uani 1 1 d . . . . .
H13C H 0.9305 0.4112 0.3394 0.094 Uiso 1 1 calc R . . . .
C14B C 0.9841(5) 0.8715(5) 0.2223(3) 0.0733(16) Uani 1 1 d . . . . .
H14B H 0.9632 0.9427 0.1940 0.088 Uiso 1 1 calc R . . . .
C14C C 1.0081(6) 0.3758(6) 0.2272(4) 0.0824(18) Uani 1 1 d . . . . .
H14C H 0.9875 0.4476 0.2001 0.099 Uiso 1 1 calc R . . . .
C15B C 1.0401(5) 0.7868(6) 0.1784(3) 0.0746(17) Uani 1 1 d . . . . .
H15B H 1.0543 0.8001 0.1203 0.090 Uiso 1 1 calc R . . . .
C15C C 1.0724(6) 0.2927(6) 0.1835(4) 0.0816(18) Uani 1 1 d . . . . .
H15C H 1.0951 0.3079 0.1273 0.098 Uiso 1 1 calc R . . . .
C16B C 1.0748(6) 0.6831(6) 0.2206(4) 0.0791(17) Uani 1 1 d . . . . .
H16B H 1.1157 0.6257 0.1915 0.095 Uiso 1 1 calc R . . . .
C16C C 1.1019(7) 0.1885(7) 0.2236(4) 0.0866(19) Uani 1 1 d . . . . .
H16C H 1.1460 0.1320 0.1947 0.104 Uiso 1 1 calc R . . . .
C17B C 1.0497(6) 0.6620(5) 0.3070(4) 0.0767(17) Uani 1 1 d . . . . .
H17B H 1.0726 0.5906 0.3350 0.092 Uiso 1 1 calc R . . . .
C17C C 1.0676(7) 0.1649(7) 0.3068(4) 0.092(2) Uani 1 1 d . . . . .
H17C H 1.0874 0.0927 0.3329 0.110 Uiso 1 1 calc R . . . .
C18B C 1.3816(5) 0.7275(9) 0.4551(5) 0.115(3) Uani 1 1 d . . . . .
H18A H 1.3915 0.7583 0.3974 0.173 Uiso 1 1 calc GR . . . .
H18B H 1.4216 0.6503 0.4626 0.173 Uiso 1 1 calc GR . . . .
H18C H 1.4178 0.7608 0.4941 0.173 Uiso 1 1 calc GR . . . .
C18C C 1.3884(5) 0.2231(6) 0.4667(4) 0.086(2) Uani 1 1 d . . . . .
H18D H 1.4024 0.2532 0.4096 0.129 Uiso 1 1 calc GR . . . .
H18E H 1.4275 0.1457 0.4750 0.129 Uiso 1 1 calc GR . . . .
H18F H 1.4222 0.2561 0.5071 0.129 Uiso 1 1 calc GR . . . .
C19B C 0.7180(9) 0.6420(13) 0.5791(6) 0.044(3) Uani 0.528(10) 1 d . . P A 1
C19D C 0.7144(7) 0.1470(8) 0.5671(5) 0.0437(16) Uani 0.544(6) 1 d . U P B 1
C19E C 0.6878(9) 0.7117(12) 0.5629(6) 0.044(3) Uani 0.472(10) 1 d . . P A 2
C19F C 0.6905(7) 0.2178(6) 0.5511(5) 0.0437(16) Uani 0.456(6) 1 d . U P B 2
C20F C 0.6530(10) 0.2573(7) 0.6277(6) 0.056(2) Uani 0.456(6) 1 d G U P B 2
H20F H 0.6386 0.3310 0.6314 0.068 Uiso 0.456(6) 1 calc R . P B 2
C21F C 0.6371(12) 0.1865(10) 0.6988(5) 0.062(3) Uani 0.456(6) 1 d G U P B 2
H21F H 0.6121 0.2129 0.7501 0.074 Uiso 0.456(6) 1 calc R . P B 2
C22F C 0.6587(13) 0.0763(9) 0.6933(6) 0.072(3) Uani 0.456(6) 1 d G U P B 2
H22F H 0.6480 0.0290 0.7409 0.087 Uiso 0.456(6) 1 calc R . P B 2
C23F C 0.6961(13) 0.0369(6) 0.6167(7) 0.101(5) Uani 0.456(6) 1 d G U P B 2
H23F H 0.7105 -0.0369 0.6130 0.121 Uiso 0.456(6) 1 calc R . P B 2
N2E N 0.7120(9) 0.1076(7) 0.5456(5) 0.0652(18) Uani 0.456(6) 1 d G U P B 2
C20B C 0.6792(15) 0.7319(14) 0.6215(14) 0.062(3) Uani 0.528(10) 1 d . U P A 1
H20B H 0.6800 0.7999 0.5935 0.075 Uiso 0.528(10) 1 calc R . P A 1
C20D C 0.6763(11) 0.2417(10) 0.6051(7) 0.056(2) Uani 0.544(6) 1 d . U P B 1
H20D H 0.6791 0.3083 0.5756 0.068 Uiso 0.544(6) 1 calc R . P B 1
C20E C 0.6435(17) 0.7619(16) 0.6280(16) 0.062(3) Uani 0.472(10) 1 d . U P A 2
H20E H 0.6187 0.8374 0.6258 0.075 Uiso 0.472(10) 1 calc R . P A 2
C21B C 0.640(5) 0.723(3) 0.702(3) 0.081(7) Uani 0.528(10) 1 d . . P A 1
H21B H 0.6065 0.7825 0.7315 0.097 Uiso 0.528(10) 1 calc R . P A 1
C21D C 0.6353(12) 0.2348(10) 0.6851(7) 0.062(3) Uani 0.544(6) 1 d . U P B 1
H21D H 0.6056 0.2959 0.7128 0.074 Uiso 0.544(6) 1 calc R . P B 1
C21E C 0.637(6) 0.685(3) 0.706(4) 0.081(7) Uani 0.472(10) 1 d . . P A 2
H21E H 0.6130 0.7129 0.7567 0.097 Uiso 0.472(10) 1 calc R . P A 2
C22B C 0.6565(14) 0.6175(14) 0.7360(10) 0.077(3) Uani 0.528(10) 1 d . U P A 1
H22B H 0.6350 0.6047 0.7928 0.092 Uiso 0.528(10) 1 calc R . P A 1
C22D C 0.6398(11) 0.1314(12) 0.7241(8) 0.072(3) Uani 0.544(6) 1 d . U P B 1
H22D H 0.6124 0.1256 0.7799 0.087 Uiso 0.544(6) 1 calc R . P B 1
C22E C 0.6648(17) 0.5773(16) 0.7053(13) 0.077(3) Uani 0.472(10) 1 d . U P A 2
H22E H 0.6565 0.5275 0.7518 0.092 Uiso 0.472(10) 1 calc R . P A 2
C23B C 0.7009(16) 0.5281(14) 0.6957(9) 0.081(3) Uani 0.528(10) 1 d . U P A 1
H23B H 0.7104 0.4588 0.7254 0.097 Uiso 0.528(10) 1 calc R . P A 1
C23D C 0.6787(19) 0.0398(16) 0.6906(11) 0.101(5) Uani 0.544(6) 1 d . U P B 1
H23D H 0.6825 -0.0278 0.7217 0.121 Uiso 0.544(6) 1 calc R . P B 1
C23E C 0.704(2) 0.552(2) 0.6331(15) 0.081(3) Uani 0.472(10) 1 d . U P A 2
H23E H 0.7287 0.4769 0.6330 0.097 Uiso 0.472(10) 1 calc R . P A 2
N1B N 0.8477(6) 0.7460(6) 0.4609(4) 0.0388(10) Uani 0.5131(16) 1 d . . P A 1
H1B H 0.8205 0.8133 0.4686 0.047 Uiso 0.5131(16) 1 calc R . P A 1
N1C N 0.8522(6) 0.2407(6) 0.4559(4) 0.0411(10) Uani 0.5251(17) 1 d . . P B 1
H1C H 0.8244 0.3082 0.4629 0.049 Uiso 0.5251(17) 1 calc R . P B 1
N1D N 0.8290(6) 0.8210(6) 0.4676(4) 0.0388(10) Uani 0.4869(16) 1 d . . P A 2
H1D H 0.8314 0.8815 0.4830 0.047 Uiso 0.4869(16) 1 calc R . P A 2
N1E N 0.8340(6) 0.3264(6) 0.4646(5) 0.0411(10) Uani 0.4749(17) 1 d . . P B 2
H1E H 0.8341 0.3864 0.4819 0.049 Uiso 0.4749(17) 1 calc R . P B 2
N2C N 0.7128(10) 0.0508(8) 0.6076(7) 0.0652(18) Uani 0.544(6) 1 d . U P B 1
N2D N 0.7185(16) 0.6083(13) 0.5542(10) 0.079(3) Uani 0.472(10) 1 d . . P A 2
N3 N 0.7318(14) 0.5401(15) 0.6111(9) 0.079(3) Uani 0.528(10) 1 d . . P A 1
O1B O 1.1863(6) 0.9437(4) 0.4542(3) 0.1013(17) Uani 1 1 d . . . . .
O1C O 1.1939(5) 0.4411(3) 0.4590(3) 0.0864(14) Uani 1 1 d . . . . .
O2B O 1.0503(3) 0.8523(2) 0.4912(2) 0.0513(7) Uani 1 1 d . . . . .
O2C O 1.0548(3) 0.3514(3) 0.4938(2) 0.0548(8) Uani 1 1 d . . . . .
O3B O 0.8154(6) 0.5699(5) 0.4416(4) 0.0558(11) Uani 0.5131(16) 1 d . . P A 1
O3C O 0.8217(6) 0.0644(6) 0.4363(5) 0.0626(12) Uani 0.5251(17) 1 d . . P B 1
O3D O 0.6071(6) 0.9015(6) 0.4650(5) 0.0558(11) Uani 0.4869(16) 1 d . . P A 2
O3E O 0.6101(6) 0.4019(6) 0.4542(5) 0.0626(12) Uani 0.4749(17) 1 d . . P B 2
O4B O 0.6958(7) 0.7355(7) 0.3976(4) 0.0583(13) Uani 0.5131(16) 1 d . . P A 1
O4C O 0.6491(7) 0.2337(7) 0.4106(4) 0.0631(14) Uani 0.5251(17) 1 d . . P B 1
O4D O 0.6401(7) 0.7397(7) 0.4242(5) 0.0583(13) Uani 0.4869(16) 1 d . . P A 2
O4E O 0.7117(7) 0.2378(8) 0.3878(5) 0.0631(14) Uani 0.4749(17) 1 d . . P B 2
O6 O 0.7322(8) 0.4710(6) 0.4272(6) 0.103(2) Uani 0.600(6) 1 d . . P C 1
H6D H 0.7105 0.4096 0.4251 0.155 Uiso 0.600(6) 1 d R . P C 1
H6E H 0.7064 0.4899 0.4761 0.155 Uiso 0.600(6) 1 d R . P C 1
O6A O 0.6025(11) 0.4924(10) 0.4072(10) 0.103(2) Uani 0.400(6) 1 d . . P C 2
H6AA H 0.5212 0.5172 0.3826 0.155 Uiso 0.400(6) 1 d R . P C 2
H6AB H 0.6186 0.5578 0.4005 0.155 Uiso 0.400(6) 1 d R . P C 2
O7A O 0.6071(12) 0.9978(10) 0.3812(10) 0.110(2) Uani 0.400(6) 1 d . . P C 2
H7AB H 0.5802 1.0606 0.3518 0.165 Uiso 0.400(6) 1 d R . P C 2
H7AA H 0.6164 1.0283 0.4239 0.165 Uiso 0.400(6) 1 d R . P C 2
S1B S 0.75228(16) 0.67420(17) 0.46657(11) 0.0398(3) Uani 0.5131(16) 1 d . . P A 1
S1C S 0.75712(16) 0.16890(17) 0.45870(12) 0.0427(3) Uani 0.5251(17) 1 d . . P B 1
S1D S 0.69800(17) 0.79831(18) 0.46341(12) 0.0398(3) Uani 0.4869(16) 1 d . . P A 2
S1E S 0.70487(18) 0.30050(19) 0.45421(13) 0.0427(3) Uani 0.4749(17) 1 d . . P B 2
O7 O 0.7300(9) 0.9770(7) 0.4153(7) 0.110(2) Uani 0.600(6) 1 d . . P C 1
H7D H 0.7428 0.9101 0.4280 0.165 Uiso 0.600(6) 1 d G . P C 1
H7E H 0.7301 0.9920 0.4661 0.165 Uiso 0.600(6) 1 d G . P C 1

loop_
_atom_site_aniso_label
_atom_site_aniso_U_11
_atom_site_aniso_U_22
_atom_site_aniso_U_33
_atom_site_aniso_U_23
_atom_site_aniso_U_13
_atom_site_aniso_U_12
C1 0.059(2) 0.039(2) 0.0360(19) -0.0025(17) 0.0017(17) -0.0061(19)
C2 0.048(2) 0.042(2) 0.0351(18) -0.0034(16) -0.0011(15) -0.0071(17)
C3 0.049(2) 0.037(2) 0.041(2) -0.0018(17) -0.0027(16) -0.0129(18)
C4 0.044(2) 0.033(2) 0.041(2) -0.0042(16) 0.0008(16) -0.0096(16)
C5 0.0409(19) 0.042(2) 0.040(2) -0.0039(17) -0.0033(15) -0.0007(16)
C6 0.061(3) 0.054(3) 0.047(2) -0.002(2) 0.0023(19) -0.015(2)
C7 0.078(3) 0.086(4) 0.042(2) 0.004(3) 0.000(2) -0.014(3)
C8 0.080(4) 0.088(4) 0.041(2) -0.017(3) -0.004(2) 0.004(3)
C9 0.091(4) 0.070(4) 0.057(3) -0.024(3) -0.004(3) -0.010(3)
C10 0.078(3) 0.049(3) 0.054(3) -0.013(2) 0.002(2) -0.015(2)
C11 0.047(2) 0.031(2) 0.0400(19) -0.0042(16) -0.0001(16) -0.0096(16)
C12 0.0402(19) 0.047(2) 0.039(2) -0.0030(17) -0.0007(15) -0.0091(17)
C13 0.073(3) 0.056(3) 0.049(2) -0.007(2) 0.001(2) -0.021(2)
C14 0.097(4) 0.074(4) 0.048(3) -0.016(3) 0.000(3) -0.024(3)
C15 0.103(5) 0.107(5) 0.040(3) -0.013(3) 0.007(3) -0.032(4)
C16 0.107(5) 0.107(5) 0.049(3) 0.015(3) 0.005(3) -0.053(4)
C17 0.076(3) 0.060(3) 0.048(2) 0.004(2) -0.002(2) -0.031(3)
C18 0.047(2) 0.069(3) 0.053(3) -0.008(2) 0.0047(19) -0.004(2)
C19 0.0372(18) 0.040(2) 0.0411(19) -0.0064(16) -0.0004(15) -0.0026(16)
C20 0.081(3) 0.052(3) 0.061(3) -0.013(2) -0.010(2) -0.019(3)
C21 0.099(4) 0.079(4) 0.057(3) -0.018(3) -0.030(3) -0.018(3)
C22 0.096(4) 0.070(4) 0.052(3) 0.003(3) -0.018(3) -0.005(3)
C23 0.088(4) 0.058(3) 0.060(3) 0.001(2) -0.006(3) -0.017(3)
N1 0.0440(18) 0.038(2) 0.0449(19) -0.0036(16) 0.0001(14) -0.0068(16)
N2 0.062(2) 0.051(2) 0.051(2) -0.0062(17) -0.0058(17) -0.0179(18)
O1 0.091(3) 0.0342(18) 0.067(2) -0.0143(15) 0.0213(18) -0.0094(17)
O2 0.0530(16) 0.0325(15) 0.0454(15) -0.0053(12) 0.0038(12) -0.0107(12)
O3 0.100(3) 0.063(2) 0.0446(18) -0.0236(17) -0.0054(17) 0.007(2)
O4 0.057(2) 0.085(3) 0.074(2) 0.005(2) 0.0257(17) -0.0077(18)
S1 0.0472(5) 0.0510(6) 0.0393(5) -0.0078(4) 0.0081(4) 0.0003(5)
C1A 0.065(3) 0.034(2) 0.045(2) -0.0035(18) -0.0050(19) -0.0066(19)
C2A 0.042(2) 0.046(3) 0.045(2) -0.0124(18) -0.0018(16) -0.0031(18)
C3A 0.0394(19) 0.039(2) 0.045(2) -0.0052(17) -0.0032(16) -0.0092(17)
C4A 0.0416(19) 0.032(2) 0.041(2) -0.0032(16) -0.0007(15) -0.0129(16)
C5A 0.0381(19) 0.041(2) 0.0398(19) -0.0043(16) -0.0037(15) -0.0017(16)
C6A 0.071(3) 0.065(3) 0.046(2) 0.002(2) 0.000(2) -0.026(3)
C7A 0.098(4) 0.099(5) 0.040(3) 0.007(3) -0.003(3) -0.035(4)
C8A 0.095(4) 0.090(4) 0.036(2) -0.013(3) -0.005(2) -0.008(3)
C9A 0.094(4) 0.055(3) 0.052(3) -0.016(2) -0.012(3) -0.009(3)
C10A 0.075(3) 0.042(3) 0.048(2) -0.006(2) -0.004(2) -0.012(2)
C11A 0.0340(17) 0.040(2) 0.0369(18) -0.0056(16) 0.0016(14) -0.0112(15)
C12A 0.0373(18) 0.046(2) 0.0365(19) -0.0043(17) 0.0001(14) -0.0077(16)
C13A 0.058(3) 0.064(3) 0.044(2) -0.009(2) 0.0022(19) -0.023(2)
C14A 0.078(3) 0.078(4) 0.052(3) -0.024(3) -0.002(2) -0.027(3)
C15A 0.099(4) 0.114(5) 0.037(2) -0.017(3) 0.009(3) -0.038(4)
C16A 0.098(4) 0.113(5) 0.043(3) 0.001(3) 0.014(3) -0.048(4)
C17A 0.075(3) 0.064(3) 0.046(2) -0.003(2) 0.005(2) -0.034(3)
C18A 0.053(3) 0.075(4) 0.074(3) -0.037(3) 0.004(2) -0.001(2)
C19A 0.0409(19) 0.047(2) 0.0356(18) -0.0077(17) -0.0034(15) -0.0020(17)
C20A 0.059(3) 0.068(3) 0.056(3) -0.008(2) -0.011(2) -0.024(2)
C21A 0.066(3) 0.097(5) 0.063(3) -0.028(3) -0.016(3) -0.013(3)
C22A 0.120(5) 0.072(4) 0.044(3) -0.009(3) -0.014(3) 0.004(4)
C23A 0.162(8) 0.062(4) 0.063(4) 0.003(3) -0.008(4) -0.022(4)
C24 0.094(5) 0.091(5) 0.114(5) -0.032(4) 0.035(4) -0.053(4)
N1A 0.0370(16) 0.0346(18) 0.0419(17) -0.0059(14) 0.0007(13) -0.0123(14)
N2A 0.118(4) 0.053(3) 0.055(2) 0.004(2) -0.014(2) -0.023(3)
O1A 0.096(3) 0.0343(18) 0.083(3) -0.0171(17) 0.004(2) -0.0188(18)
O2A 0.0522(15) 0.0364(15) 0.0479(15) -0.0060(12) 0.0025(12) -0.0172(12)
O3A 0.0450(16) 0.066(2) 0.0493(17) -0.0179(15) 0.0089(13) -0.0096(14)
O4A 0.0561(17) 0.0419(17) 0.0605(18) -0.0163(14) -0.0095(14) -0.0120(14)
O5 0.093(3) 0.071(3) 0.127(4) -0.041(3) 0.039(3) -0.051(2)
S1A 0.0361(4) 0.0402(5) 0.0373(4) -0.0117(4) 0.0001(3) -0.0075(4)
C1B 0.074(3) 0.054(3) 0.048(2) -0.011(2) 0.000(2) -0.039(2)
C1C 0.068(3) 0.043(2) 0.040(2) -0.0066(18) 0.0045(18) -0.024(2)
C2B 0.040(2) 0.077(3) 0.044(2) 0.005(2) -0.0041(17) -0.019(2)
C2C 0.042(2) 0.048(2) 0.042(2) -0.0012(18) -0.0019(16) -0.0172(18)
C3B 0.053(2) 0.036(2) 0.044(2) -0.0015(17) 0.0057(17) -0.0012(18)
C3C 0.049(2) 0.032(2) 0.046(2) -0.0057(16) 0.0012(16) -0.0116(17)
C4B 0.0393(19) 0.035(2) 0.042(2) -0.0054(16) -0.0024(15) -0.0135(16)
C4C 0.0386(19) 0.052(3) 0.041(2) -0.0003(18) -0.0028(15) -0.0185(18)
C5B 0.0369(18) 0.052(3) 0.039(2) -0.0092(18) -0.0035(15) -0.0110(17)
C5C 0.0362(18) 0.060(3) 0.039(2) -0.0008(19) -0.0060(15) -0.0156(18)
C6B 0.090(4) 0.068(4) 0.060(3) -0.019(3) 0.010(3) -0.022(3)
C6C 0.096(4) 0.067(4) 0.061(3) -0.007(3) 0.017(3) -0.031(3)
C7B 0.119(6) 0.114(6) 0.058(3) -0.039(4) 0.019(3) -0.022(5)
C7C 0.133(6) 0.101(5) 0.057(3) -0.025(3) 0.026(4) -0.050(5)
C8B 0.071(3) 0.123(6) 0.037(2) -0.001(3) 0.001(2) -0.023(4)
C8C 0.084(4) 0.106(5) 0.041(2) 0.001(3) 0.004(2) -0.045(4)
C9B 0.073(3) 0.092(4) 0.050(3) 0.017(3) 0.003(2) -0.020(3)
C9C 0.074(3) 0.081(4) 0.056(3) 0.014(3) 0.000(2) -0.033(3)
C10B 0.065(3) 0.057(3) 0.048(2) -0.001(2) 0.005(2) -0.016(2)
C10C 0.064(3) 0.064(3) 0.054(3) -0.003(2) 0.007(2) -0.027(2)
C11B 0.031(6) 0.030(6) 0.041(2) -0.007(5) 0.002(4) -0.009(4)
C11C 0.035(4) 0.034(5) 0.040(2) -0.004(4) -0.002(3) -0.012(4)
C11D 0.031(6) 0.030(6) 0.041(2) -0.007(5) 0.002(4) -0.009(4)
C11E 0.035(4) 0.034(5) 0.040(2) -0.004(4) -0.002(3) -0.012(4)
C12B 0.065(3) 0.097(4) 0.039(2) -0.002(2) -0.006(2) -0.052(3)
C12C 0.068(3) 0.147(6) 0.038(2) 0.005(3) -0.012(2) -0.069(4)
C13B 0.055(3) 0.085(4) 0.048(3) -0.003(2) 0.007(2) -0.019(3)
C13C 0.066(3) 0.124(6) 0.044(3) -0.002(3) 0.002(2) -0.030(3)
C14B 0.075(3) 0.086(4) 0.051(3) 0.006(3) 0.014(2) -0.019(3)
C14C 0.079(4) 0.112(5) 0.051(3) 0.006(3) 0.009(3) -0.029(4)
C15B 0.073(3) 0.111(5) 0.040(2) -0.004(3) 0.014(2) -0.031(3)
C15C 0.078(4) 0.121(6) 0.045(3) -0.002(3) 0.011(2) -0.033(4)
C16B 0.093(4) 0.093(5) 0.057(3) -0.024(3) -0.001(3) -0.030(4)
C16C 0.094(4) 0.115(6) 0.052(3) -0.012(3) 0.000(3) -0.033(4)
C17B 0.111(5) 0.078(4) 0.054(3) -0.007(3) -0.016(3) -0.048(4)
C17C 0.121(6) 0.118(6) 0.054(3) 0.000(4) -0.020(3) -0.065(5)
C18B 0.045(3) 0.201(9) 0.082(4) 0.019(5) 0.005(3) -0.027(4)
C18C 0.044(3) 0.123(6) 0.083(4) 0.015(4) 0.005(2) -0.027(3)
C19B 0.033(4) 0.071(9) 0.020(5) 0.007(5) 0.008(3) -0.011(5)
C19D 0.029(3) 0.063(5) 0.042(3) -0.002(4) 0.002(2) -0.021(3)
C19E 0.036(5) 0.068(8) 0.035(6) 0.003(5) -0.007(4) -0.028(5)
C19F 0.029(3) 0.063(5) 0.042(3) -0.002(4) 0.002(2) -0.021(3)
C20F 0.059(5) 0.076(4) 0.038(6) -0.020(4) 0.018(4) -0.021(4)
C21F 0.074(4) 0.064(7) 0.052(4) -0.015(5) 0.010(3) -0.023(6)
C22F 0.071(5) 0.080(7) 0.072(6) -0.013(4) 0.002(4) -0.030(5)
C23F 0.116(8) 0.108(8) 0.091(7) -0.002(6) 0.004(6) -0.058(6)
N2E 0.078(4) 0.064(4) 0.064(4) 0.000(3) -0.009(3) -0.040(3)
C20B 0.062(8) 0.055(8) 0.065(4) -0.013(6) 0.002(6) -0.008(6)
C20D 0.059(5) 0.076(4) 0.038(6) -0.020(4) 0.018(4) -0.021(4)
C20E 0.062(8) 0.055(8) 0.065(4) -0.013(6) 0.002(6) -0.008(6)
C21B 0.101(6) 0.09(2) 0.062(5) -0.035(16) 0.009(4) -0.040(17)
C21D 0.074(4) 0.064(7) 0.052(4) -0.015(5) 0.010(3) -0.023(6)
C21E 0.101(6) 0.09(2) 0.062(5) -0.035(16) 0.009(4) -0.040(17)
C22B 0.073(4) 0.088(8) 0.073(7) -0.016(5) 0.016(5) -0.028(5)
C22D 0.071(5) 0.080(7) 0.072(6) -0.013(4) 0.002(4) -0.030(5)
C22E 0.073(4) 0.088(8) 0.073(7) -0.016(5) 0.016(5) -0.028(5)
C23B 0.103(7) 0.082(6) 0.063(6) -0.003(5) 0.017(5) -0.040(5)
C23D 0.116(8) 0.108(8) 0.091(7) -0.002(6) 0.004(6) -0.058(6)
C23E 0.103(7) 0.082(6) 0.063(6) -0.003(5) 0.017(5) -0.040(5)
N1B 0.037(2) 0.034(3) 0.044(2) -0.008(2) 0.0019(18) -0.007(3)
N1C 0.037(2) 0.037(2) 0.047(2) -0.009(2) 0.0017(19) -0.008(2)
N1D 0.037(2) 0.034(3) 0.044(2) -0.008(2) 0.0019(18) -0.007(3)
N1E 0.037(2) 0.037(2) 0.047(2) -0.009(2) 0.0017(19) -0.008(2)
N2C 0.078(4) 0.064(4) 0.064(4) 0.000(3) -0.009(3) -0.040(3)
N2D 0.091(6) 0.094(8) 0.053(6) -0.006(4) 0.005(5) -0.031(5)
N3 0.091(6) 0.094(8) 0.053(6) -0.006(4) 0.005(5) -0.031(5)
O1B 0.171(5) 0.074(3) 0.094(3) -0.021(2) 0.027(3) -0.087(3)
O1C 0.139(4) 0.049(2) 0.085(3) -0.010(2) 0.027(3) -0.051(3)
O2B 0.0564(17) 0.0324(15) 0.0601(18) -0.0062(13) 0.0030(14) -0.0057(13)
O2C 0.0539(17) 0.0425(17) 0.0535(17) 0.0046(13) 0.0057(13) 0.0026(13)
O3B 0.046(2) 0.058(3) 0.066(3) -0.013(2) 0.0041(19) -0.018(2)
O3C 0.047(2) 0.054(3) 0.089(4) -0.015(3) 0.007(2) -0.016(2)
O3D 0.046(2) 0.058(3) 0.066(3) -0.013(2) 0.0041(19) -0.018(2)
O3E 0.047(2) 0.054(3) 0.089(4) -0.015(3) 0.007(2) -0.016(2)
O4B 0.054(4) 0.080(3) 0.048(3) -0.010(3) 0.001(2) -0.030(3)
O4C 0.060(4) 0.090(4) 0.048(3) -0.004(3) -0.002(3) -0.039(3)
O4D 0.054(4) 0.080(3) 0.048(3) -0.010(3) 0.001(2) -0.030(3)
O4E 0.060(4) 0.090(4) 0.048(3) -0.004(3) -0.002(3) -0.039(3)
O6 0.083(4) 0.069(4) 0.146(7) -0.019(4) -0.007(4) 0.000(3)
O6A 0.083(4) 0.069(4) 0.146(7) -0.019(4) -0.007(4) 0.000(3)
O7A 0.098(5) 0.080(4) 0.140(6) -0.034(4) -0.032(4) 0.003(4)
S1B 0.0341(6) 0.0514(8) 0.0378(6) -0.0090(6) 0.0017(5) -0.0174(6)
S1C 0.0348(6) 0.0522(9) 0.0445(7) -0.0102(6) -0.0010(5) -0.0167(6)
S1D 0.0341(6) 0.0514(8) 0.0378(6) -0.0090(6) 0.0017(5) -0.0174(6)
S1E 0.0348(6) 0.0522(9) 0.0445(7) -0.0102(6) -0.0010(5) -0.0167(6)
O7 0.098(5) 0.080(4) 0.140(6) -0.034(4) -0.032(4) 0.003(4)

loop_
_atom_type_symbol
_atom_type_description
_atom_type_scat_dispersion_real
_atom_type_scat_dispersion_imag
_atom_type_scat_source
C C 0.0181 0.0091 'International Tables Vol C Tables 4.2.6.8 and 6.1.1.4'
H H 0.0000 0.0000 'International Tables Vol C Tables 4.2.6.8 and 6.1.1.4'
N N 0.0311 0.0180 'International Tables Vol C Tables 4.2.6.8 and 6.1.1.4'
O O 0.0492 0.0322 'International Tables Vol C Tables 4.2.6.8 and 6.1.1.4'
S S 0.3331 0.5567 'International Tables Vol C Tables 4.2.6.8 and 6.1.1.4'

loop_
_geom_angle_atom_site_label_1
_geom_angle_atom_site_label_2
_geom_angle_atom_site_label_3
_geom_angle
_geom_angle_site_symmetry_1
_geom_angle_site_symmetry_3
O1 C1 C2 130.1(4) . .
O1 C1 O2 121.2(4) . .
O2 C1 C2 108.8(4) . .
C1 C2 C18 121.7(4) . .
C3 C2 C1 107.8(4) . .
C3 C2 C18 130.5(5) . .
C2 C3 H3 124.9 . .
C2 C3 C4 110.2(4) . .
C4 C3 H3 124.9 . .
C3 C4 C5 112.9(3) . .
C3 C4 C11 111.5(3) . .
C5 C4 C11 110.7(3) . .
O2 C4 C3 103.7(3) . .
O2 C4 C5 109.9(3) . .
O2 C4 C11 107.7(3) . .
C6 C5 C4 120.6(4) . .
C10 C5 C4 120.1(4) . .
C10 C5 C6 119.4(4) . .
C5 C6 H6 120.2 . .
C5 C6 C7 119.7(5) . .
C7 C6 H6 120.2 . .
C6 C7 H7 119.7 . .
C8 C7 C6 120.7(5) . .
C8 C7 H7 119.7 . .
C7 C8 H8 120.0 . .
C7 C8 C9 120.0(5) . .
C9 C8 H8 120.0 . .
C8 C9 H9 119.9 . .
C8 C9 C10 120.2(6) . .
C10 C9 H9 119.9 . .
C5 C10 C9 120.1(5) . .
C5 C10 H10 119.9 . .
C9 C10 H10 119.9 . .
C4 C11 H11 107.1 . .
C12 C11 C4 113.6(3) . .
C12 C11 H11 107.1 . .
N1 C11 C4 108.2(3) . .
N1 C11 H11 107.1 . .
N1 C11 C12 113.3(3) . .
C13 C12 C11 121.8(4) . .
C17 C12 C11 120.3(4) . .
C17 C12 C13 118.0(4) . .
C12 C13 H13 119.4 . .
C14 C13 C12 121.1(5) . .
C14 C13 H13 119.4 . .
C13 C14 H14 119.8 . .
C15 C14 C13 120.5(6) . .
C15 C14 H14 119.8 . .
C14 C15 H15 120.3 . .
C14 C15 C16 119.3(5) . .
C16 C15 H15 120.3 . .
C15 C16 H16 119.8 . .
C17 C16 C15 120.5(5) . .
C17 C16 H16 119.8 . .
C12 C17 H17 119.7 . .
C16 C17 C12 120.6(5) . .
C16 C17 H17 119.7 . .
C2 C18 H18G 109.5 . .
C2 C18 H18H 109.5 . .
C2 C18 H18I 109.5 . .
H18G C18 H18H 109.5 . .
H18G C18 H18I 109.5 . .
H18H C18 H18I 109.5 . .
C20 C19 S1 119.2(4) . .
N2 C19 C20 124.9(4) . .
N2 C19 S1 116.0(3) . .
C19 C20 H20 121.4 . .
C19 C20 C21 117.2(5) . .
C21 C20 H20 121.4 . .
C20 C21 H21 120.3 . .
C22 C21 C20 119.4(5) . .
C22 C21 H21 120.3 . .
C21 C22 H22 120.7 . .
C21 C22 C23 118.7(5) . .
C23 C22 H22 120.7 . .
C22 C23 H23 118.3 . .
N2 C23 C22 123.3(6) . .
N2 C23 H23 118.3 . .
C11 N1 H1 121(3) . .
C11 N1 S1 120.4(3) . .
S1 N1 H1 111(3) . .
C19 N2 C23 116.5(4) . .
C1 O2 C4 109.6(3) . .
N1 S1 C19 106.43(18) . .
O3 S1 C19 105.8(2) . .
O3 S1 N1 108.4(2) . .
O3 S1 O4 120.9(3) . .
O4 S1 C19 108.1(2) . .
O4 S1 N1 106.4(2) . .
O1A C1A C2A 130.7(4) . .
O1A C1A O2A 120.9(5) . .
O2A C1A C2A 108.5(4) . .
C1A C2A C18A 121.1(4) . .
C3A C2A C1A 108.0(4) . .
C3A C2A C18A 130.8(5) . .
C2A C3A H3A 124.8 . .
C2A C3A C4A 110.4(4) . .
C4A C3A H3A 124.8 . .
C3A C4A C5A 112.7(3) . .
C3A C4A C11A 110.9(3) . .
C5A C4A C11A 112.2(3) . .
O2A C4A C3A 103.4(3) . .
O2A C4A C5A 109.5(3) . .
O2A C4A C11A 107.8(3) . .
C6A C5A C4A 121.0(4) . .
C10A C5A C4A 120.1(4) . .
C10A C5A C6A 118.9(4) . .
C5A C6A H6A 120.3 . .
C7A C6A C5A 119.3(5) . .
C7A C6A H6A 120.3 . .
C6A C7A H7A 119.0 . .
C8A C7A C6A 122.1(6) . .
C8A C7A H7A 119.0 . .
C7A C8A H8A 120.4 . .
C7A C8A C9A 119.1(5) . .
C9A C8A H8A 120.4 . .
C8A C9A H9A 119.9 . .
C8A C9A C10A 120.3(5) . .
C10A C9A H9A 119.9 . .
C5A C10A C9A 120.3(5) . .
C5A C10A H10A 119.8 . .
C9A C10A H10A 119.8 . .
C4A C11A H11A 107.5 . .
C12A C11A C4A 112.3(3) . .
C12A C11A H11A 107.5 . .
N1A C11A C4A 108.5(3) . .
N1A C11A H11A 107.5 . .
N1A C11A C12A 113.3(3) . .
C13A C12A C11A 122.4(4) . .
C13A C12A C17A 118.8(4) . .
C17A C12A C11A 118.7(4) . .
C12A C13A H13A 119.6 . .
C12A C13A C14A 120.9(5) . .
C14A C13A H13A 119.6 . .
C13A C14A H14A 120.1 . .
C15A C14A C13A 119.9(5) . .
C15A C14A H14A 120.1 . .
C14A C15A H15A 120.4 . .
C16A C15A C14A 119.3(5) . .
C16A C15A H15A 120.4 . .
C15A C16A H16A 119.6 . .
C17A C16A C15A 120.9(5) . .
C17A C16A H16A 119.6 . .
C12A C17A H17A 119.9 . .
C16A C17A C12A 120.3(5) . .
C16A C17A H17A 119.9 . .
C2A C18A H18J 109.5 . .
C2A C18A H18K 109.5 . .
C2A C18A H18L 109.5 . .
H18J C18A H18K 109.5 . .
H18J C18A H18L 109.5 . .
H18K C18A H18L 109.5 . .
C20A C19A S1A 118.5(4) . .
N2A C19A C20A 126.4(4) . .
N2A C19A S1A 115.2(3) . .
C19A C20A H20A 121.7 . .
C19A C20A C21A 116.7(5) . .
C21A C20A H20A 121.7 . .
C20A C21A H21A 120.8 . .
C22A C21A C20A 118.3(6) . .
C22A C21A H21A 120.8 . .
C21A C22A H22A 120.0 . .
C21A C22A C23A 119.9(5) . .
C23A C22A H22A 120.0 . .
C22A C23A H23A 117.9 . .
N2A C23A C22A 124.3(6) . .
N2A C23A H23A 117.9 . .
H24B C24 H24C 109.5 . .
H24B C24 H24A 109.5 . .
H24C C24 H24A 109.5 . .
O5 C24 H24B 109.5 . .
O5 C24 H24C 109.5 . .
O5 C24 H24A 109.5 . .
C11A N1A H1A 117(3) . .
C11A N1A S1A 119.7(3) . .
S1A N1A H1A 116(3) . .
C19A N2A C23A 114.4(5) . .
C1A O2A C4A 109.6(3) . .
C24 O5 H5 107.9 . .
N1A S1A C19A 107.37(18) . .
O3A S1A C19A 107.38(19) . .
O3A S1A N1A 106.3(2) . .
O4A S1A C19A 107.2(2) . .
O4A S1A N1A 108.13(18) . .
O4A S1A O3A 119.9(2) . .
O1B C1B C2B 129.3(5) . .
O1B C1B O2B 121.6(6) . .
O2B C1B C2B 109.1(4) . .
O1C C1C C2C 129.4(5) . .
O1C C1C O2C 122.2(5) . .
O2C C1C C2C 108.4(4) . .
C1B C2B C18B 121.7(6) . .
C3B C2B C1B 107.3(4) . .
C3B C2B C18B 130.9(6) . .
C1C C2C C18C 121.3(5) . .
C3C C2C C1C 108.0(4) . .
C3C C2C C18C 130.6(5) . .
C2B C3B H3B 124.4 . .
C2B C3B C4B 111.2(4) . .
C4B C3B H3B 124.4 . .
C2C C3C H3C 124.5 . .
C2C C3C C4C 111.0(4) . .
C4C C3C H3C 124.5 . .
C3B C4B C5B 111.4(3) . .
C3B C4B C11B 103.9(5) . .
C3B C4B C11D 121.9(5) . .
C5B C4B C11B 112.5(6) . .
C5B C4B C11D 110.1(6) . .
O2B C4B C3B 102.9(3) . .
O2B C4B C5B 109.8(3) . .
O2B C4B C11B 115.8(5) . .
O2B C4B C11D 99.3(5) . .
C3C C4C C5C 111.3(3) . .
C3C C4C C11C 102.7(4) . .
C3C C4C C11E 123.0(5) . .
C5C C4C C11C 111.8(4) . .
C5C C4C C11E 111.2(5) . .
O2C C4C C3C 103.1(3) . .
O2C C4C C5C 109.3(4) . .
O2C C4C C11C 118.0(4) . .
O2C C4C C11E 96.8(5) . .
C6B C5B C4B 121.6(4) . .
C6B C5B C10B 119.2(4) . .
C10B C5B C4B 119.2(4) . .
C6C C5C C4C 121.4(4) . .
C6C C5C C10C 119.4(4) . .
C10C C5C C4C 119.2(4) . .
C5B C6B H6B 120.2 . .
C5B C6B C7B 119.6(6) . .
C7B C6B H6B 120.2 . .
C5C C6C H6C 120.1 . .
C5C C6C C7C 119.7(6) . .
C7C C6C H6C 120.1 . .
C6B C7B H7B 119.1 . .
C6B C7B C8B 121.9(6) . .
C8B C7B H7B 119.1 . .
C6C C7C H7C 119.7 . .
C8C C7C C6C 120.6(6) . .
C8C C7C H7C 119.7 . .
C7B C8B H8B 120.8 . .
C9B C8B C7B 118.4(5) . .
C9B C8B H8B 120.8 . .
C7C C8C H8C 120.0 . .
C9C C8C C7C 119.9(5) . .
C9C C8C H8C 120.0 . .
C8B C9B H9B 119.5 . .
C8B C9B C10B 121.0(6) . .
C10B C9B H9B 119.5 . .
C8C C9C H9C 119.7 . .
C8C C9C C10C 120.6(6) . .
C10C C9C H9C 119.7 . .
C5B C10B H10B 120.1 . .
C9B C10B C5B 119.9(5) . .
C9B C10B H10B 120.1 . .
C5C C10C C9C 119.7(5) . .
C5C C10C H10C 120.1 . .
C9C C10C H10C 120.1 . .
C4B C11B H11B 110.1 . .
C12B C11B C4B 112.9(9) . .
C12B C11B H11B 110.1 . .
N1B C11B C4B 107.8(8) . .
N1B C11B H11B 110.1 . .
N1B C11B C12B 105.6(8) . .
C4C C11C H11C 112.1 . .
C12C C11C C4C 107.9(6) . .
C12C C11C H11C 112.1 . .
N1C C11C C4C 107.0(6) . .
N1C C11C H11C 112.1 . .
N1C C11C C12C 105.3(6) . .
C4B C11D H11D 104.5 . .
C4B C11D C12B 109.3(9) . .
C12B C11D H11D 104.5 . .
N1D C11D C4B 111.6(9) . .
N1D C11D H11D 104.5 . .
N1D C11D C12B 120.8(9) . .
C4C C11E H11E 103.1 . .
C4C C11E C12C 109.7(7) . .
C12C C11E H11E 103.1 . .
N1E C11E C4C 112.7(7) . .
N1E C11E H11E 103.1 . .
N1E C11E C12C 122.6(8) . .
C13B C12B C11B 131.4(6) . .
C13B C12B C11D 110.9(6) . .
C13B C12B C17B 119.3(5) . .
C17B C12B C11B 109.3(6) . .
C17B C12B C11D 129.7(6) . .
C13C C12C C11C 133.8(7) . .
C13C C12C C11E 108.4(7) . .
C13C C12C C17C 118.4(5) . .
C17C C12C C11C 107.8(7) . .
C17C C12C C11E 133.1(7) . .
C12B C13B H13B 120.3 . .
C12B C13B C14B 119.4(5) . .
C14B C13B H13B 120.3 . .
C12C C13C H13C 119.9 . .
C12C C13C C14C 120.1(7) . .
C14C C13C H13C 119.9 . .
C13B C14B H14B 119.4 . .
C15B C14B C13B 121.1(6) . .
C15B C14B H14B 119.4 . .
C13C C14C H14C 119.5 . .
C15C C14C C13C 121.0(7) . .
C15C C14C H14C 119.5 . .
C14B C15B H15B 120.3 . .
C16B C15B C14B 119.4(5) . .
C16B C15B H15B 120.3 . .
C14C C15C H15C 120.5 . .
C16C C15C C14C 118.9(6) . .
C16C C15C H15C 120.5 . .
C15B C16B H16B 119.6 . .
C15B C16B C17B 120.7(6) . .
C17B C16B H16B 119.6 . .
C15C C16C H16C 119.5 . .
C15C C16C C17C 121.1(7) . .
C17C C16C H16C 119.5 . .
C12B C17B C16B 120.0(6) . .
C12B C17B H17B 120.0 . .
C16B C17B H17B 120.0 . .
C12C C17C H17C 119.8 . .
C16C C17C C12C 120.5(7) . .
C16C C17C H17C 119.8 . .
C2B C18B H18A 109.5 . .
C2B C18B H18B 109.5 . .
C2B C18B H18C 109.5 . .
H18A C18B H18B 109.5 . .
H18A C18B H18C 109.5 . .
H18B C18B H18C 109.5 . .
C2C C18C H18D 109.5 . .
C2C C18C H18E 109.5 . .
C2C C18C H18F 109.5 . .
H18D C18C H18E 109.5 . .
H18D C18C H18F 109.5 . .
H18E C18C H18F 109.5 . .
C20B C19B S1B 114.0(13) . .
N3 C19B C20B 127.0(13) . .
N3 C19B S1B 119.0(11) . .
C20D C19D S1C 113.9(8) . .
N2C C19D C20D 122.3(9) . .
N2C C19D S1C 123.7(8) . .
C20E C19E S1D 116.2(13) . .
N2D C19E C20E 130.9(15) . .
N2D C19E S1D 112.6(9) . .
C20F C19F N2E 120.0 . .
C20F C19F S1E 124.5(5) . .
N2E C19F S1E 115.4(5) . .
C19F C20F H20F 120.0 . .
C19F C20F C21F 120.0 . .
C21F C20F H20F 120.0 . .
C20F C21F H21F 120.0 . .
C22F C21F C20F 120.0 . .
C22F C21F H21F 120.0 . .
C21F C22F H22F 120.0 . .
C23F C22F C21F 120.0 . .
C23F C22F H22F 120.0 . .
C22F C23F H23F 120.0 . .
C22F C23F N2E 120.0 . .
N2E C23F H23F 120.0 . .
C23F N2E C19F 120.0 . .
C19B C20B H20B 119.3 . .
C21B C20B C19B 121(2) . .
C21B C20B H20B 119.3 . .
C19D C20D H20D 120.7 . .
C21D C20D C19D 118.5(12) . .
C21D C20D H20D 120.7 . .
C19E C20E H20E 123.7 . .
C19E C20E C21E 113(2) . .
C21E C20E H20E 123.7 . .
C20B C21B H21B 124.3 . .
C20B C21B C22B 111(3) . .
C22B C21B H21B 124.3 . .
C20D C21D H21D 122.1 . .
C20D C21D C22D 115.8(12) . .
C22D C21D H21D 122.1 . .
C20E C21E H21E 118.9 . .
C22E C21E C20E 122(4) . .
C22E C21E H21E 118.9 . .
C21B C22B H22B 116.5 . .
C21B C22B C23B 127(2) . .
C23B C22B H22B 116.5 . .
C21D C22D H22D 116.5 . .
C23D C22D C21D 127.0(14) . .
C23D C22D H22D 116.5 . .
C21E C22E H22E 124.5 . .
C23E C22E C21E 111(3) . .
C23E C22E H22E 124.5 . .
C22B C23B H23B 119.9 . .
C22B C23B N3 120.1(15) . .
N3 C23B H23B 119.9 . .
C22D C23D H23D 122.3 . .
C22D C23D N2C 115.4(16) . .
N2C C23D H23D 122.3 . .
C22E C23E H23E 112.0 . .
C22E C23E N2D 136(2) . .
N2D C23E H23E 112.0 . .
C11B N1B H1B 118.6 . .
C11B N1B S1B 122.9(7) . .
S1B N1B H1B 118.6 . .
C11C N1C H1C 118.8 . .
C11C N1C S1C 122.5(6) . .
S1C N1C H1C 118.8 . .
C11D N1D H1D 118.4 . .
C11D N1D S1D 123.2(8) . .
S1D N1D H1D 118.4 . .
C11E N1E H1E 119.4 . .
C11E N1E S1E 121.2(7) . .
S1E N1E H1E 119.4 . .
C19D N2C C23D 120.7(12) . .
C19E N2D C23E 106.9(16) . .
C19B N3 C23B 112.7(14) . .
C1B O2B C4B 109.4(3) . .
C1C O2C C4C 109.5(3) . .
S1C O3C O7 117.1(5) . 1_545
H6D O6 H6E 104.0 . .
H6AA O6A H6AB 97.9 . .
H7AB O7A H7AA 89.0 . .
N1B S1B C19B 108.5(5) . .
O3B S1B C19B 104.0(6) . .
O3B S1B N1B 108.1(4) . .
O4B S1B C19B 138.1(5) . .
O4B S1B N1B 88.7(4) . .
O4B S1B O3B 106.3(5) . .
N1C S1C C19D 106.7(4) . .
O3C S1C C19D 106.8(5) . .
O3C S1C N1C 108.3(4) . .
O3C S1C O4C 119.3(5) . .
O4C S1C C19D 107.5(4) . .
O4C S1C N1C 107.7(4) . .
N1D S1D C19E 105.9(4) . .
O3D S1D C19E 107.5(5) . .
O3D S1D N1D 106.0(4) . .
O4D S1D C19E 87.4(5) . .
O4D S1D N1D 140.8(4) . .
O4D S1D O3D 104.5(5) . .
N1E S1E C19F 104.9(4) . .
O3E S1E C19F 106.0(4) . .
O3E S1E N1E 106.3(4) . .
O4E S1E C19F 107.4(4) . .
O4E S1E N1E 109.9(4) . .
O4E S1E O3E 121.1(5) . .
O3C O7 H7D 130.8 1_565 .
O3C O7 H7E 63.1 1_565 .
H7D O7 H7E 97.3 . .

loop_
_geom_bond_atom_site_label_1
_geom_bond_atom_site_label_2
_geom_bond_distance
_geom_bond_site_symmetry_2
C1 C2 1.468(6) .
C1 O1 1.194(5) .
C1 O2 1.364(5) .
C2 C3 1.325(6) .
C2 C18 1.487(6) .
C3 H3 0.9300 .
C3 C4 1.500(6) .
C4 C5 1.528(5) .
C4 C11 1.566(5) .
C4 O2 1.439(5) .
C5 C6 1.381(6) .
C5 C10 1.380(7) .
C6 H6 0.9300 .
C6 C7 1.393(7) .
C7 H7 0.9300 .
C7 C8 1.362(9) .
C8 H8 0.9300 .
C8 C9 1.366(9) .
C9 H9 0.9300 .
C9 C10 1.393(7) .
C10 H10 0.9300 .
C11 H11 0.9800 .
C11 C12 1.510(5) .
C11 N1 1.463(5) .
C12 C13 1.392(7) .
C12 C17 1.382(6) .
C13 H13 0.9300 .
C13 C14 1.375(7) .
C14 H14 0.9300 .
C14 C15 1.362(9) .
C15 H15 0.9300 .
C15 C16 1.385(10) .
C16 H16 0.9300 .
C16 C17 1.379(8) .
C17 H17 0.9300 .
C18 H18G 0.9600 .
C18 H18H 0.9600 .
C18 H18I 0.9600 .
C19 C20 1.365(7) .
C19 N2 1.316(6) .
C19 S1 1.795(4) .
C20 H20 0.9300 .
C20 C21 1.383(8) .
C21 H21 0.9300 .
C21 C22 1.354(9) .
C22 H22 0.9300 .
C22 C23 1.370(8) .
C23 H23 0.9300 .
C23 N2 1.333(7) .
N1 H1 0.76(5) .
N1 S1 1.616(4) .
O3 S1 1.415(4) .
O4 S1 1.431(4) .
C1A C2A 1.468(7) .
C1A O1A 1.197(6) .
C1A O2A 1.362(5) .
C2A C3A 1.319(6) .
C2A C18A 1.503(6) .
C3A H3A 0.9300 .
C3A C4A 1.498(5) .
C4A C5A 1.522(5) .
C4A C11A 1.563(5) .
C4A O2A 1.446(5) .
C5A C6A 1.389(6) .
C5A C10A 1.377(7) .
C6A H6A 0.9300 .
C6A C7A 1.379(7) .
C7A H7A 0.9300 .
C7A C8A 1.344(9) .
C8A H8A 0.9300 .
C8A C9A 1.378(9) .
C9A H9A 0.9300 .
C9A C10A 1.385(7) .
C10A H10A 0.9300 .
C11A H11A 0.9800 .
C11A C12A 1.521(5) .
C11A N1A 1.467(5) .
C12A C13A 1.383(6) .
C12A C17A 1.385(6) .
C13A H13A 0.9300 .
C13A C14A 1.385(7) .
C14A H14A 0.9300 .
C14A C15A 1.384(8) .
C15A H15A 0.9300 .
C15A C16A 1.378(9) .
C16A H16A 0.9300 .
C16A C17A 1.377(7) .
C17A H17A 0.9300 .
C18A H18J 0.9600 .
C18A H18K 0.9600 .
C18A H18L 0.9600 .
C19A C20A 1.366(7) .
C19A N2A 1.314(6) .
C19A S1A 1.803(4) .
C20A H20A 0.9300 .
C20A C21A 1.385(7) .
C21A H21A 0.9300 .
C21A C22A 1.348(9) .
C22A H22A 0.9300 .
C22A C23A 1.349(10) .
C23A H23A 0.9300 .
C23A N2A 1.336(8) .
C24 H24B 0.9600 .
C24 H24C 0.9600 .
C24 H24A 0.9600 .
C24 O5 1.388(8) .
N1A H1A 0.86(4) .
N1A S1A 1.615(3) .
O3A S1A 1.429(3) .
O4A S1A 1.426(3) .
O5 H5 0.8404 .
C1B C2B 1.451(7) .
C1B O1B 1.197(6) .
C1B O2B 1.355(6) .
C1C C2C 1.457(6) .
C1C O1C 1.195(6) .
C1C O2C 1.362(6) .
C2B C3B 1.305(7) .
C2B C18B 1.495(7) .
C2C C3C 1.303(6) .
C2C C18C 1.501(6) .
C3B H3B 0.9300 .
C3B C4B 1.487(6) .
C3C H3C 0.9300 .
C3C C4C 1.487(6) .
C4B C5B 1.522(5) .
C4B C11B 1.563(14) .
C4B C11D 1.561(15) .
C4B O2B 1.433(5) .
C4C C5C 1.531(5) .
C4C C11C 1.619(10) .
C4C C11E 1.539(11) .
C4C O2C 1.439(5) .
C5B C6B 1.365(7) .
C5B C10B 1.387(7) .
C5C C6C 1.366(8) .
C5C C10C 1.384(7) .
C6B H6B 0.9300 .
C6B C7B 1.371(9) .
C6C H6C 0.9300 .
C6C C7C 1.391(8) .
C7B H7B 0.9300 .
C7B C8B 1.379(10) .
C7C H7C 0.9300 .
C7C C8C 1.360(10) .
C8B H8B 0.9300 .
C8B C9B 1.349(9) .
C8C H8C 0.9300 .
C8C C9C 1.351(9) .
C9B H9B 0.9300 .
C9B C10B 1.387(7) .
C9C H9C 0.9300 .
C9C C10C 1.386(7) .
C10B H10B 0.9300 .
C10C H10C 0.9300 .
C11B H11B 0.9800 .
C11B C12B 1.515(14) .
C11B N1B 1.440(12) .
C11C H11C 0.9800 .
C11C C12C 1.537(10) .
C11C N1C 1.447(11) .
C11D H11D 0.9800 .
C11D C12B 1.584(14) .
C11D N1D 1.459(11) .
C11E H11E 0.9800 .
C11E C12C 1.581(12) .
C11E N1E 1.470(12) .
C12B C13B 1.381(8) .
C12B C17B 1.384(9) .
C12C C13C 1.381(10) .
C12C C17C 1.385(11) .
C13B H13B 0.9300 .
C13B C14B 1.397(7) .
C13C H13C 0.9300 .
C13C C14C 1.382(7) .
C14B H14B 0.9300 .
C14B C15B 1.369(9) .
C14C H14C 0.9300 .
C14C C15C 1.377(10) .
C15B H15B 0.9300 .
C15B C16B 1.359(9) .
C15C H15C 0.9300 .
C15C C16C 1.355(10) .
C16B H16B 0.9300 .
C16B C17B 1.394(8) .
C16C H16C 0.9300 .
C16C C17C 1.382(9) .
C17B H17B 0.9300 .
C17C H17C 0.9300 .
C18B H18A 0.9600 .
C18B H18B 0.9600 .
C18B H18C 0.9600 .
C18C H18D 0.9600 .
C18C H18E 0.9600 .
C18C H18F 0.9600 .
C19B C20B 1.38(2) .
C19B N3 1.31(2) .
C19B S1B 1.829(9) .
C19D C20D 1.390(17) .
C19D N2C 1.323(13) .
C19D S1C 1.777(8) .
C19E C20E 1.31(3) .
C19E N2D 1.31(2) .
C19E S1D 1.820(11) .
C19F C20F 1.3900 .
C19F N2E 1.3900 .
C19F S1E 1.774(6) .
C20F H20F 0.9300 .
C20F C21F 1.3900 .
C21F H21F 0.9300 .
C21F C22F 1.3900 .
C22F H22F 0.9300 .
C22F C23F 1.3900 .
C23F H23F 0.9300 .
C23F N2E 1.3900 .
C20B H20B 0.9300 .
C20B C21B 1.34(5) .
C20D H20D 0.9300 .
C20D C21D 1.339(15) .
C20E H20E 0.9300 .
C20E C21E 1.48(6) .
C21B H21B 0.9300 .
C21B C22B 1.36(4) .
C21D H21D 0.9300 .
C21D C22D 1.380(17) .
C21E H21E 0.9300 .
C21E C22E 1.34(4) .
C22B H22B 0.9300 .
C22B C23B 1.36(2) .
C22D H22D 0.9300 .
C22D C23D 1.32(2) .
C22E H22E 0.9300 .
C22E C23E 1.27(3) .
C23B H23B 0.9300 .
C23B N3 1.374(18) .
C23D H23D 0.9300 .
C23D N2C 1.359(18) .
C23E H23E 0.9300 .
C23E N2D 1.38(3) .
N1B H1B 0.8600 .
N1B S1B 1.617(7) .
N1C H1C 0.8600 .
N1C S1C 1.616(7) .
N1D H1D 0.8600 .
N1D S1D 1.604(7) .
N1E H1E 0.8600 .
N1E S1E 1.613(7) .
O3B S1B 1.436(7) .
O3C S1C 1.426(7) .
O3C O7 1.813(12) 1_545
O3D S1D 1.431(7) .
O3E S1E 1.432(8) .
O4B S1B 1.308(8) .
O4C S1C 1.427(8) .
O4D S1D 1.354(8) .
O4E S1E 1.402(9) .
O6 H6D 0.9032 .
O6 H6E 0.8635 .
O6A H6AA 0.9543 .
O6A H6AB 0.9104 .
O7A H7AB 0.8500 .
O7A H7AA 0.8514 .
O7 O3C 1.813(12) 1_565
O7 H7D 0.8303 .
O7 H7E 0.8499 .
